data_1576993
loop_
_publ_author_name
'Hidalgo, Nereida'
'Southwell, Kendal W.'
'Donnelly, Ryan S.'
'Mercado, Brandon Q.'
'Krajewski, Sebastian M.'
'Wang, Xiaoping'
'Holland, Patrick L.'

_publ_section_title
;
 Alkali metal cation effects for rapid C-H activation by iron(0)
 complexes.
;
_journal_issue 20
_journal_name_full 'Chemical science'
_journal_page_first 10061
_journal_page_last 10066
_journal_paper_doi 10.1039/d6sc01470d
_journal_volume 17
_journal_year 2026
_chemical_absolute_configuration ad
_chemical_formula_moiety 'C24 H48 O12 Rb, C31 H45 Fe N2, 1.5(C7 H8)'
_chemical_formula_sum 'C65.5 H105 Fe N2 O12 Rb'
_chemical_formula_weight 1253.83
_space_group_crystal_system orthorhombic
_space_group_IT_number 19
_space_group_name_Hall 'P 2ac 2ab'
_space_group_name_H-M_alt 'P 21 21 21'
_atom_sites_solution_hydrogens mixed
_atom_sites_solution_primary dual
_audit_creation_date 2025-10-24
_audit_creation_method
;
Olex2 1.5
(compiled 2025.07.13 svn.rb7424aed for OlexSys, GUI svn.r7314)
;
_audit_update_record
;
2025-12-16 deposited with the CCDC.	2026-03-31 downloaded from the CCDC.
;
_cell_angle_alpha 90
_cell_angle_beta 90
_cell_angle_gamma 90
_cell_formula_units_Z 8
_cell_length_a 20.1945(2)
_cell_length_b 25.8326(2)
_cell_length_c 26.0611(2)
_cell_measurement_reflns_used 33531
_cell_measurement_temperature 107.1(4)
_cell_measurement_theta_max 77.2120
_cell_measurement_theta_min 2.7390
_cell_volume 13595.5(2)
_computing_cell_refinement 'CrysAlisPro 1.171.44.85 (Rigaku OD, 2024)'
_computing_data_collection 'CrysAlisPro system (CCD 43.112a 64-bit (release 01-03-2024))'
_computing_data_reduction 'CrysAlisPro 1.171.44.85 (Rigaku OD, 2024)'
_computing_molecular_graphics 'Olex2 1.5 (Dolomanov et al., 2009)'
_computing_publication_material 'Olex2 1.5 (Dolomanov et al., 2009)'
_computing_structure_refinement 'SHELXL 2019/3 (Sheldrick, 2015)'
_computing_structure_solution 'SHELXT 2018/2 (Sheldrick, 2018)'
_diffrn_ambient_environment N~2~
_diffrn_ambient_temperature 107.1(4)
_diffrn_detector 'Hybrid Pixel Array Detector'
_diffrn_detector_area_resol_mean 10.0000
_diffrn_detector_type 'HyPix-Arc 100'
_diffrn_measured_fraction_theta_full 0.996
_diffrn_measured_fraction_theta_max 0.979
_diffrn_measurement_details
;
List of Runs (angles in degrees, time in seconds):

  # Type    Start    End  Width  t~exp~   \w     \q     \k     \f   Frames
#--------------------------------------------------------------------------
  1  \w    -51.00  33.00   0.50    5.99    --  -47.05  47.00 152.00  168
  2  \w   -164.00 -63.00   0.50   23.95    --  -84.13 -47.00   3.00  202
  3  \w    -91.00 -38.00   0.50   23.95    --  -84.13  73.00 -38.00  106
  4  \w    -51.00  -4.00   0.50   23.95    --  -84.13  47.00 152.00   94
  5  \w    -91.00 -38.00   0.50   23.95    --  -84.13  73.00 -38.00  106
  6  \w     49.00  85.00   0.50   23.95    --  110.65-134.00 -46.00   72
  7  \w     96.00 138.00   0.50   23.95    --  110.65  73.00 -38.00   84
  8  \w    122.00 149.00   0.50   23.95    --  110.65 136.00-160.00   54
  9  \w   -119.00 -73.00   0.50    5.99    --  -47.05-125.00  90.00   92
 10  \w    -19.00  35.00   0.50    5.99    --  -47.05  19.00-150.00  108
 11  \w    -33.00  -1.00   0.50   23.95    --  -84.13  30.00 -90.00   64
 12  \w    -33.00  -1.00   0.50   23.95    --  -84.13  30.00 -30.00   64
 13  \w    -31.00  -2.00   0.50   23.95    --  -84.13  30.00 -60.00   58
 14  \w    -33.00  -3.00   0.50   23.95    --  -84.13  30.00  90.00   60
 15  \w    -32.00  -1.00   0.50   23.95    --  -84.13  30.00 120.00   62
 16  \w    -31.00  -1.00   0.50   23.95    --  -84.13  30.00-120.00   60
 17  \w     97.00 178.00   0.50   23.95    --  110.65  45.00 -60.00  162
 18  \w     38.00 102.00   0.50   23.95    --  110.65 -95.00-180.00  128
 19  \w     41.00 100.00   0.50   23.95    --  110.65 -95.00 120.00  118
 20  \w     35.00  61.00   0.50   23.95    --  110.65 -61.00-150.00   52
 21  \w     35.00  73.00   0.50   23.95    --  110.65 -61.00   0.00   76
 22  \w     59.00 102.00   0.50   23.95    --  110.65 -77.00 -30.00   86
 23  \w     35.00  71.00   0.50   23.95    --  110.65 -61.00 120.00   72
 24  \w     97.00 168.00   0.50   23.95    --  110.65  61.00  60.00  142
 25  \w     78.00 103.00   0.50   23.95    --  110.65 -95.00   0.00   50
 26  \w     38.00  96.00   0.50   23.95    --  110.65 -73.00-167.00  116
;
_diffrn_measurement_device 'four-circle diffractometer'
_diffrn_measurement_device_type 'XtaLAB Synergy, Dualflex, HyPix-Arc 100'
_diffrn_measurement_method '\w scans'
_diffrn_orient_matrix_type 'CrysAlisPro convention (1999,Acta A55,543-557)'
_diffrn_orient_matrix_UB_11 -0.0093918000
_diffrn_orient_matrix_UB_12 -0.0109301000
_diffrn_orient_matrix_UB_13 0.0576675000
_diffrn_orient_matrix_UB_21 -0.0432826000
_diffrn_orient_matrix_UB_22 -0.0472610000
_diffrn_orient_matrix_UB_23 -0.0130907000
_diffrn_orient_matrix_UB_31 0.0620767000
_diffrn_orient_matrix_UB_32 -0.0346930000
_diffrn_orient_matrix_UB_33 -0.0002582000
_diffrn_radiation_monochromator mirror
_diffrn_radiation_probe x-ray
_diffrn_radiation_type 'Cu K\a'
_diffrn_radiation_wavelength 1.54184
_diffrn_reflns_av_R_equivalents 0.0725
_diffrn_reflns_av_unetI/netI 0.0461
_diffrn_reflns_Laue_measured_fraction_full 0.996
_diffrn_reflns_Laue_measured_fraction_max 0.979
_diffrn_reflns_limit_h_max 25
_diffrn_reflns_limit_h_min -23
_diffrn_reflns_limit_k_max 31
_diffrn_reflns_limit_k_min -32
_diffrn_reflns_limit_l_max 30
_diffrn_reflns_limit_l_min -32
_diffrn_reflns_number 104902
_diffrn_reflns_point_group_measured_fraction_full 0.992
_diffrn_reflns_point_group_measured_fraction_max 0.964
_diffrn_reflns_theta_full 67.684
_diffrn_reflns_theta_max 78.840
_diffrn_reflns_theta_min 2.408
_diffrn_source 'micro-focus sealed X-ray tube'
_diffrn_source_type 'PhotonJet (Cu) X-ray Source'
_exptl_absorpt_coefficient_mu 3.104
_exptl_absorpt_correction_T_max 1.00000
_exptl_absorpt_correction_T_min 0.47679
_exptl_absorpt_correction_type multi-scan
_exptl_absorpt_process_details
;
CrysAlisPro 1.171.44.85 (Rigaku Oxford Diffraction, 2024)
Empirical absorption correction using spherical harmonics,
implemented in SCALE3 ABSPACK scaling algorithm.
;
_exptl_crystal_colour red
_exptl_crystal_colour_primary red
_exptl_crystal_density_diffrn 1.225
_exptl_crystal_description block
_exptl_crystal_F_000 5368
_exptl_crystal_size_max 0.12
_exptl_crystal_size_mid 0.07
_exptl_crystal_size_min 0.06
_refine_diff_density_max 0.838
_refine_diff_density_min -0.791
_refine_diff_density_rms 0.080
_refine_ls_abs_structure_details
;
 Refined as an inversion twin.
;
_refine_ls_abs_structure_Flack 0.047(7)
_refine_ls_extinction_method none
_refine_ls_goodness_of_fit_ref 1.121
_refine_ls_hydrogen_treatment constr
_refine_ls_matrix_type full
_refine_ls_number_parameters 1526
_refine_ls_number_reflns 28260
_refine_ls_number_restraints 528
_refine_ls_restrained_S_all 1.115
_refine_ls_R_factor_all 0.1268
_refine_ls_R_factor_gt 0.0858
_refine_ls_shift/su_max 0.001
_refine_ls_shift/su_mean 0.000
_refine_ls_structure_factor_coef Fsqd
_refine_ls_weighting_details 'w=1/[\s^2^(Fo^2^)+(0.0265P)^2^+48.3591P] where P=(Fo^2^+2Fc^2^)/3'
_refine_ls_weighting_scheme calc
_refine_ls_wR_factor_gt 0.1611
_refine_ls_wR_factor_ref 0.1812
_reflns_Friedel_coverage 0.836
_reflns_Friedel_fraction_full 0.987
_reflns_Friedel_fraction_max 0.947
_reflns_number_gt 19670
_reflns_number_total 28260
_reflns_threshold_expression 'I > 2\s(I)'
_cod_data_source_file d6sc01470d2.cif
_cod_data_source_block syn-24057
_cod_depositor_comments 'Adding full bibliography for 1576987--1576994.cif.'
_cod_original_formula_sum 'C65.50 H105 Fe N2 O12 Rb'
_cod_database_code 1576993
_shelx_shelxl_version_number 2019/3
_chemical_oxdiff_formula C63H98FeN2O11Rb
_shelx_space_group_comment
;
The symmetry employed for this shelxl refinement is uniquely defined
by the following loop, which should always be used as a source of
symmetry information in preference to the above space-group names.
They are only intended as comments.
;
_shelx_estimated_absorpt_t_max 0.836
_shelx_estimated_absorpt_t_min 0.707
_diffrn_oxdiff_digest_od_ed
;

;
_olex2_refinement_description
;
1. Twinned data refinement
 Scales: 0.953(7)
 0.047(7)
2. Fixed Uiso
 At 1.2 times of:
  All C(H) groups, All C(H,H) groups
 At 1.5 times of:
  All C(H,H,H) groups
3. Uiso/Uaniso restraints and constraints
C129 \\sim C124 \\sim C125 \\sim C126 \\sim C127 \\sim C128 \\sim C137 \\sim
C138 \\sim C130 \\sim C131 \\sim C132 \\sim C133 \\sim C134 \\sim C135: within
2A with sigma of 0.04 and sigma for terminal atoms of 0.08 within 2A
4. Rigid body (RIGU) restrains
 C129, C124, C125, C126, C127, C128, C137, C138, C130, C131, C132, C133, C134,
 C135
 with sigma for 1-2 distances of 0.004 and sigma for 1-3 distances of 0.004
 O7, O8, O9, O10, O11, O12, C74, C75, C76, C77, C78, C79, C80, C81, C82, C83,
 C84, C85, O13, O14, O15, O16, O17, O18, C86, C87, C88, C89, C90, C91, C92, C93,
  C94, C95, C96, C97
 with sigma for 1-2 distances of 0.004 and sigma for 1-3 distances of 0.004
5. Others
 Sof(C138)=Sof(H13C)=Sof(H13D)=Sof(H13E)=Sof(C130)=Sof(C131)=Sof(H131)=
 Sof(C132)=Sof(H132)=Sof(C133)=Sof(H133)=Sof(C134)=Sof(H134)=Sof(C135)=
 Sof(H135)=1-FVAR(1)
 Sof(C129)=Sof(C124)=Sof(C125)=Sof(H125)=Sof(C126)=Sof(H126)=Sof(C127)=
 Sof(H127)=Sof(C128)=Sof(H128)=Sof(H12D)=Sof(H12E)=Sof(H12F)=Sof(C137)=
 Sof(H137)=FVAR(1)
6.a Free rotating group:
 C129(C124,C125,H125,C126,H126,C127,H127,C128,H128,H12D,H12E,H12F,C137,H137),
 C138(C130,C131,H131,C132,H132,C133,H133,C134,H134,C135,H135)
6.b Ternary CH refined with riding coordinates:
 C14(H14), C17(H17), C26(H26), C29(H29), C45(H45), C48(H48), C57(H57), C60(H60)
6.c Secondary CH2 refined with riding coordinates:
 C63(H63A,H63B), C64(H64A,H64B), C65(H65A,H65B), C66(H66A,H66B), C67(H67A,
 H67B), C68(H68A,H68B), C69(H69A,H69B), C70(H70A,H70B), C71(H71A,H71B),
 C72(H72A,H72B), C73(H73A,H73B), C74(H74A,H74B), C75(H75A,H75B), C76(H76A,H76B),
  C77(H77A,H77B), C78(H78A,H78B), C79(H79A,H79B), C80(H80A,H80B), C81(H81A,
 H81B), C82(H82A,H82B), C83(H83A,H83B), C84(H84A,H84B), C85(H85A,H85B),
 C136(H13A,H13B), C86(H86A,H86B), C87(H87A,H87B), C88(H88A,H88B), C89(H89A,
 H89B), C90(H90A,H90B), C91(H91A,H91B), C92(H92A,H92B), C93(H93A,H93B),
 C94(H94A,H94B), C95(H95A,H95B), C96(H96A,H96B), C97(H97A,H97B), C98(H98A,H98B),
  C99(H99A,H99B), C100(H10A,H10B), C101(H10C,H10D), C102(H10E,H10F), C103(H10G,
 H10H), C104(H10I,H10J), C105(H10K,H10L), C106(H10M,H10N), C107(H10O,H10P),
 C108(H10Q,H10R), C109(H10S,H10T), C1(H1A,H1B), C2(H2A,H2B), C32(H32A,H32B),
 C33(H33A,H33B)
6.d Aromatic/amide H refined with riding coordinates:
 C4(H4), C10(H10), C11(H11), C12(H12), C22(H22), C23(H23), C24(H24), C35(H35),
 C41(H41), C42(H42), C43(H43), C53(H53), C54(H54), C55(H55), C111(H111),
 C112(H112), C113(H113), C114(H114), C115(H115), C118(H118), C119(H119),
 C120(H120), C121(H121), C122(H122)
6.e Idealised Me refined as rotating group:
 C6(H6A,H6B,H6C), C7(H7A,H7B,H7C), C15(H15A,H15B,H15C), C16(H16A,H16B,H16C),
 C18(H18A,H18B,H18C), C19(H19A,H19B,H19C), C27(H27A,H27B,H27C), C28(H28A,H28B,
 H28C), C30(H30A,H30B,H30C), C31(H31A,H31B,H31C), C37(H37A,H37B,H37C), C38(H38A,
 H38B,H38C), C46(H46A,H46B,H46C), C47(H47A,H47B,H47C), C49(H49A,H49B,H49C),
 C50(H50A,H50B,H50C), C58(H58A,H58B,H58C), C59(H59A,H59B,H59C), C61(H61A,H61B,
 H61C), C62(H62A,H62B,H62C), C116(H11A,H11B,H11C), C123(H12A,H12B,H12C),
 C138(H13C,H13D,H13E)
;
_olex2_submission_special_instructions 'No special instructions were received'
_oxdiff_exptl_absorpt_empirical_details
;
Empirical correction (ABSPACK) includes:
- Absorption correction using spherical harmonics
- Frame scaling
;
_oxdiff_exptl_absorpt_empirical_full_max 2.254
_oxdiff_exptl_absorpt_empirical_full_min 0.488

loop_
_space_group_symop_operation_xyz
'x, y, z'
'-x+1/2, -y, z+1/2'
'-x, y+1/2, -z+1/2'
'x+1/2, -y+1/2, -z'

loop_
_atom_site_label
_atom_site_type_symbol
_atom_site_fract_x
_atom_site_fract_y
_atom_site_fract_z
_atom_site_U_iso_or_equiv
_atom_site_adp_type
_atom_site_occupancy
_atom_site_site_symmetry_order
_atom_site_calc_flag
_atom_site_refinement_flags_posn
_atom_site_refinement_flags_adp
_atom_site_refinement_flags_occupancy
_atom_site_disorder_assembly
_atom_site_disorder_group
Rb1 Rb 1.00457(4) 0.32769(4) 0.24482(3) 0.0379(2) Uani 1 1 d . . . . .
O1 O 1.0335(3) 0.3965(3) 0.3437(3) 0.0428(16) Uani 1 1 d . . . . .
O2 O 1.1415(4) 0.3860(3) 0.2683(3) 0.0540(19) Uani 1 1 d . . . . .
O3 O 1.0893(4) 0.4372(3) 0.1819(3) 0.057(2) Uani 1 1 d . . . . .
O4 O 0.9640(4) 0.4005(3) 0.1465(3) 0.0489(18) Uani 1 1 d . . . . .
O5 O 0.8619(4) 0.3644(3) 0.2151(3) 0.056(2) Uani 1 1 d . . . . .
O6 O 0.9026(4) 0.4100(3) 0.3066(3) 0.0493(18) Uani 1 1 d . . . . .
O7 O 1.0860(5) 0.2529(3) 0.3296(3) 0.066(2) Uani 1 1 d . . . . .
O8 O 1.1376(4) 0.2439(3) 0.2301(4) 0.071(2) Uani 1 1 d . . . . .
O9 O 1.0747(4) 0.2946(3) 0.1480(3) 0.0565(19) Uani 1 1 d . . . . .
O10 O 0.9442(4) 0.2510(3) 0.1552(3) 0.0547(19) Uani 1 1 d . . . . .
O11 O 0.8955(4) 0.2276(3) 0.2530(3) 0.060(2) Uani 1 1 d . . . . .
O12 O 0.9466(5) 0.2799(3) 0.3403(3) 0.066(2) Uani 1 1 d . . . . .
C63 C 1.0976(5) 0.4166(4) 0.3516(5) 0.053(3) Uani 1 1 d . . . . .
H63A H 1.108351 0.416231 0.388671 0.064 Uiso 1 1 calc R U . . .
H63B H 1.099796 0.452803 0.339307 0.064 Uiso 1 1 calc R U . . .
C64 C 1.1467(6) 0.3834(5) 0.3223(5) 0.061(3) Uani 1 1 d . . . . .
H64A H 1.192032 0.393935 0.332307 0.074 Uiso 1 1 calc R U . . .
H64B H 1.140722 0.346908 0.333016 0.074 Uiso 1 1 calc R U . . .
C65 C 1.1674(6) 0.4328(5) 0.2480(6) 0.068(4) Uani 1 1 d . . . . .
H65A H 1.215060 0.435877 0.256364 0.082 Uiso 1 1 calc R U . . .
H65B H 1.143904 0.462892 0.262957 0.082 Uiso 1 1 calc R U . . .
C66 C 1.1580(6) 0.4316(5) 0.1919(5) 0.064(3) Uani 1 1 d . . . . .
H66A H 1.182986 0.460167 0.175609 0.077 Uiso 1 1 calc R U . . .
H66B H 1.174289 0.398393 0.177800 0.077 Uiso 1 1 calc R U . . .
C67 C 1.0739(6) 0.4311(5) 0.1304(4) 0.056(3) Uani 1 1 d . . . . .
H67A H 1.085479 0.395656 0.119199 0.067 Uiso 1 1 calc R U . . .
H67B H 1.100103 0.455904 0.109675 0.067 Uiso 1 1 calc R U . . .
C68 C 1.0037(8) 0.4402(5) 0.1222(4) 0.070(4) Uani 1 1 d . . . . .
H68A H 0.991527 0.474504 0.136310 0.084 Uiso 1 1 calc R U . . .
H68B H 0.994388 0.440626 0.084871 0.084 Uiso 1 1 calc R U . . .
C69 C 0.8953(6) 0.4080(5) 0.1367(5) 0.065(4) Uani 1 1 d . . . . .
H69A H 0.887431 0.408667 0.099204 0.078 Uiso 1 1 calc R U . . .
H69B H 0.880886 0.441584 0.151139 0.078 Uiso 1 1 calc R U . . .
C70 C 0.8568(6) 0.3654(5) 0.1603(5) 0.058(3) Uani 1 1 d . . . . .
H70A H 0.809608 0.369284 0.150569 0.070 Uiso 1 1 calc R U . . .
H70B H 0.872620 0.331994 0.146380 0.070 Uiso 1 1 calc R U . . .
C71 C 0.8263(5) 0.4050(4) 0.2399(5) 0.054(3) Uani 1 1 d . . . . .
H71A H 0.778523 0.402275 0.231752 0.065 Uiso 1 1 calc R U . . .
H71B H 0.842412 0.439047 0.227702 0.065 Uiso 1 1 calc R U . . .
C72 C 0.8366(5) 0.4003(5) 0.2957(5) 0.062(4) Uani 1 1 d . . . . .
H72A H 0.808136 0.425468 0.313997 0.075 Uiso 1 1 calc R U . . .
H72B H 0.824522 0.365055 0.307212 0.075 Uiso 1 1 calc R U . . .
C73 C 0.9845(5) 0.4279(4) 0.3687(4) 0.047(2) Uani 1 1 d . . . . .
H73A H 0.986993 0.463677 0.355232 0.056 Uiso 1 1 calc R U . . .
H73B H 0.993895 0.429088 0.405961 0.056 Uiso 1 1 calc R U . . .
C74 C 1.1350(9) 0.2173(6) 0.3165(6) 0.096(4) Uani 1 1 d . . . . .
H74A H 1.114490 0.184578 0.304828 0.115 Uiso 1 1 calc R U . . .
H74B H 1.163054 0.209745 0.346734 0.115 Uiso 1 1 calc R U . . .
C75 C 1.1758(7) 0.2395(6) 0.2750(7) 0.094(4) Uani 1 1 d . . . . .
H75A H 1.192170 0.274097 0.285399 0.112 Uiso 1 1 calc R U . . .
H75B H 1.214516 0.216992 0.268535 0.112 Uiso 1 1 calc R U . . .
C76 C 1.1731(6) 0.2677(5) 0.1875(7) 0.077(3) Uani 1 1 d . . . . .
H76A H 1.215931 0.249884 0.181852 0.093 Uiso 1 1 calc R U . . .
H76B H 1.181949 0.304628 0.194837 0.093 Uiso 1 1 calc R U . . .
C77 C 1.1300(7) 0.2624(4) 0.1415(6) 0.071(3) Uani 1 1 d . . . . .
H77A H 1.154713 0.272649 0.110257 0.085 Uiso 1 1 calc R U . . .
H77B H 1.115594 0.226005 0.137462 0.085 Uiso 1 1 calc R U . . .
C78 C 1.0315(7) 0.2895(5) 0.1061(4) 0.067(3) Uani 1 1 d . . . . .
H78A H 1.057523 0.285799 0.074088 0.080 Uiso 1 1 calc R U . . .
H78B H 1.004041 0.321108 0.103013 0.080 Uiso 1 1 calc R U . . .
C79 C 0.9863(7) 0.2423(5) 0.1125(4) 0.065(3) Uani 1 1 d . . . . .
H79A H 0.959523 0.237186 0.081115 0.078 Uiso 1 1 calc R U . . .
H79B H 1.013340 0.210876 0.118210 0.078 Uiso 1 1 calc R U . . .
C80 C 0.9037(7) 0.2097(5) 0.1634(5) 0.066(3) Uani 1 1 d . . . . .
H80A H 0.930345 0.178689 0.172020 0.079 Uiso 1 1 calc R U . . .
H80B H 0.877834 0.202104 0.131994 0.079 Uiso 1 1 calc R U . . .
C81 C 0.8574(6) 0.2227(5) 0.2074(5) 0.060(3) Uani 1 1 d . . . . .
H81A H 0.833888 0.255524 0.200152 0.072 Uiso 1 1 calc R U . . .
H81B H 0.823989 0.194931 0.211520 0.072 Uiso 1 1 calc R U . . .
C82 C 0.8537(6) 0.2462(6) 0.2939(6) 0.079(4) Uani 1 1 d . . . . .
H82A H 0.813821 0.224212 0.297147 0.094 Uiso 1 1 calc R U . . .
H82B H 0.839474 0.282219 0.286899 0.094 Uiso 1 1 calc R U . . .
C83 C 0.8953(8) 0.2439(5) 0.3436(6) 0.085(4) Uani 1 1 d . . . . .
H83A H 0.867008 0.251883 0.373592 0.102 Uiso 1 1 calc R U . . .
H83B H 0.913776 0.208719 0.348136 0.102 Uiso 1 1 calc R U . . .
C84 C 0.9947(9) 0.2741(5) 0.3809(4) 0.084(4) Uani 1 1 d . . . . .
H84A H 0.971248 0.264471 0.412874 0.100 Uiso 1 1 calc R U . . .
H84B H 1.016443 0.307937 0.386835 0.100 Uiso 1 1 calc R U . . .
C85 C 1.0474(9) 0.2340(5) 0.3701(5) 0.085(4) Uani 1 1 d . . . . .
H85A H 1.075219 0.228458 0.400921 0.102 Uiso 1 1 calc R U . . .
H85B H 1.026795 0.200632 0.360477 0.102 Uiso 1 1 calc R U . . .
C136 C 0.9178(6) 0.4075(5) 0.3605(4) 0.053(3) Uani 1 1 d . . . . .
H13A H 0.915451 0.371138 0.372421 0.064 Uiso 1 1 calc R U . . .
H13B H 0.885300 0.428089 0.380195 0.064 Uiso 1 1 calc R U . . .
Rb2 Rb 0.50408(4) 0.42356(4) 0.24513(3) 0.0388(2) Uani 1 1 d . . . . .
O13 O 0.4362(5) 0.4732(3) 0.1545(3) 0.069(2) Uani 1 1 d . . . . .
O14 O 0.3900(4) 0.5238(3) 0.2445(3) 0.0536(18) Uani 1 1 d . . . . .
O15 O 0.4485(4) 0.4963(3) 0.3396(3) 0.0489(17) Uani 1 1 d . . . . .
O16 O 0.5808(4) 0.4528(3) 0.3392(3) 0.0525(18) Uani 1 1 d . . . . .
O17 O 0.6323(4) 0.5075(3) 0.2565(4) 0.065(2) Uani 1 1 d . . . . .
O18 O 0.5745(5) 0.4992(3) 0.1587(3) 0.072(2) Uani 1 1 d . . . . .
O19 O 0.4020(3) 0.3401(3) 0.1828(3) 0.0451(17) Uani 1 1 d . . . . .
O20 O 0.3648(3) 0.3847(3) 0.2760(3) 0.0470(17) Uani 1 1 d . . . . .
O21 O 0.4686(4) 0.3464(3) 0.3433(3) 0.0480(18) Uani 1 1 d . . . . .
O22 O 0.5937(4) 0.3144(3) 0.3040(3) 0.0506(18) Uani 1 1 d . . . . .
O23 O 0.6412(4) 0.3696(3) 0.2161(3) 0.0552(19) Uani 1 1 d . . . . .
O24 O 0.5304(3) 0.3570(3) 0.1445(3) 0.0455(17) Uani 1 1 d . . . . .
C86 C 0.3824(8) 0.5098(5) 0.1544(5) 0.079(4) Uani 1 1 d . . . . .
H86A H 0.350884 0.501256 0.126544 0.094 Uiso 1 1 calc R U . . .
H86B H 0.399602 0.545123 0.148374 0.094 Uiso 1 1 calc R U . . .
C87 C 0.3489(7) 0.5076(5) 0.2035(5) 0.067(3) Uani 1 1 d . . . . .
H87A H 0.309142 0.530004 0.202280 0.080 Uiso 1 1 calc R U . . .
H87B H 0.334001 0.471689 0.209941 0.080 Uiso 1 1 calc R U . . .
C88 C 0.3582(5) 0.5273(4) 0.2934(4) 0.051(2) Uani 1 1 d . . . . .
H88A H 0.336469 0.493897 0.301612 0.061 Uiso 1 1 calc R U . . .
H88B H 0.323618 0.554441 0.292396 0.061 Uiso 1 1 calc R U . . .
C89 C 0.4067(6) 0.5397(4) 0.3331(5) 0.055(3) Uani 1 1 d . . . . .
H89A H 0.433089 0.570267 0.322750 0.066 Uiso 1 1 calc R U . . .
H89B H 0.383923 0.547830 0.365783 0.066 Uiso 1 1 calc R U . . .
C90 C 0.4948(6) 0.5041(4) 0.3808(4) 0.055(3) Uani 1 1 d . . . . .
H90A H 0.470983 0.508968 0.413668 0.066 Uiso 1 1 calc R U . . .
H90B H 0.522315 0.535097 0.374247 0.066 Uiso 1 1 calc R U . . .
C91 C 0.5364(6) 0.4574(4) 0.3830(4) 0.054(3) Uani 1 1 d . . . . .
H91A H 0.563059 0.458232 0.414880 0.064 Uiso 1 1 calc R U . . .
H91B H 0.507549 0.426497 0.384411 0.064 Uiso 1 1 calc R U . . .
C92 C 0.6378(6) 0.4858(5) 0.3437(5) 0.065(3) Uani 1 1 d . . . . .
H92A H 0.667202 0.473145 0.371404 0.078 Uiso 1 1 calc R U . . .
H92B H 0.623966 0.521562 0.352010 0.078 Uiso 1 1 calc R U . . .
C93 C 0.6731(6) 0.4846(5) 0.2937(6) 0.068(3) Uani 1 1 d . . . . .
H93A H 0.715305 0.503935 0.296310 0.081 Uiso 1 1 calc R U . . .
H93B H 0.683248 0.448437 0.283966 0.081 Uiso 1 1 calc R U . . .
C94 C 0.6671(8) 0.5149(6) 0.2084(6) 0.085(4) Uani 1 1 d . . . . .
H94A H 0.684422 0.481353 0.195996 0.102 Uiso 1 1 calc R U . . .
H94B H 0.704996 0.538606 0.213685 0.102 Uiso 1 1 calc R U . . .
C95 C 0.6222(9) 0.5367(5) 0.1704(6) 0.092(4) Uani 1 1 d . . . . .
H95A H 0.600517 0.568132 0.184327 0.111 Uiso 1 1 calc R U . . .
H95B H 0.646970 0.546483 0.139138 0.111 Uiso 1 1 calc R U . . .
C96 C 0.5286(9) 0.5176(5) 0.1195(6) 0.090(4) Uani 1 1 d . . . . .
H96A H 0.506295 0.549656 0.131262 0.108 Uiso 1 1 calc R U . . .
H96B H 0.552699 0.525366 0.087354 0.108 Uiso 1 1 calc R U . . .
C97 C 0.4799(8) 0.4770(5) 0.1107(4) 0.077(4) Uani 1 1 d . . . . .
H97A H 0.453803 0.484924 0.079539 0.093 Uiso 1 1 calc R U . . .
H97B H 0.502708 0.443486 0.105326 0.093 Uiso 1 1 calc R U . . .
C98 C 0.3355(5) 0.3527(4) 0.1932(4) 0.047(3) Uani 1 1 d . . . . .
H98A H 0.305541 0.329791 0.173545 0.057 Uiso 1 1 calc R U . . .
H98B H 0.326479 0.389000 0.183182 0.057 Uiso 1 1 calc R U . . .
C99 C 0.3244(5) 0.3458(5) 0.2496(5) 0.060(3) Uani 1 1 d . . . . .
H99A H 0.277020 0.350657 0.257971 0.072 Uiso 1 1 calc R U . . .
H99B H 0.337780 0.310535 0.260308 0.072 Uiso 1 1 calc R U . . .
C100 C 0.3614(5) 0.3803(5) 0.3290(4) 0.053(3) Uani 1 1 d . . . . .
H10A H 0.314268 0.376763 0.338946 0.064 Uiso 1 1 calc R U . . .
H10B H 0.378116 0.412806 0.344334 0.064 Uiso 1 1 calc R U . . .
C101 C 0.3988(6) 0.3364(5) 0.3512(5) 0.055(3) Uani 1 1 d . . . . .
H10C H 0.389204 0.333311 0.388370 0.066 Uiso 1 1 calc R U . . .
H10D H 0.385859 0.303634 0.334255 0.066 Uiso 1 1 calc R U . . .
C102 C 0.5074(6) 0.3063(4) 0.3652(4) 0.055(3) Uani 1 1 d . . . . .
H10E H 0.495572 0.272674 0.349352 0.066 Uiso 1 1 calc R U . . .
H10F H 0.498586 0.303976 0.402468 0.066 Uiso 1 1 calc R U . . .
C103 C 0.5802(7) 0.3175(5) 0.3562(5) 0.065(4) Uani 1 1 d . . . . .
H10G H 0.591094 0.352602 0.368931 0.078 Uiso 1 1 calc R U . . .
H10H H 0.607678 0.292181 0.375114 0.078 Uiso 1 1 calc R U . . .
C104 C 0.6621(6) 0.3238(5) 0.2934(5) 0.061(3) Uani 1 1 d . . . . .
H10I H 0.689950 0.296774 0.309430 0.073 Uiso 1 1 calc R U . . .
H10J H 0.675528 0.357915 0.307287 0.073 Uiso 1 1 calc R U . . .
C105 C 0.6704(6) 0.3230(4) 0.2364(5) 0.063(3) Uani 1 1 d . . . . .
H10K H 0.718032 0.321499 0.227467 0.076 Uiso 1 1 calc R U . . .
H10L H 0.648262 0.292191 0.221761 0.076 Uiso 1 1 calc R U . . .
C106 C 0.6433(5) 0.3722(5) 0.1629(5) 0.057(3) Uani 1 1 d . . . . .
H10M H 0.688858 0.363469 0.151800 0.068 Uiso 1 1 calc R U . . .
H10N H 0.634894 0.408508 0.152676 0.068 Uiso 1 1 calc R U . . .
C107 C 0.5974(6) 0.3391(5) 0.1346(5) 0.061(3) Uani 1 1 d . . . . .
H10O H 0.606996 0.340869 0.097409 0.073 Uiso 1 1 calc R U . . .
H10P H 0.602262 0.302705 0.145900 0.073 Uiso 1 1 calc R U . . .
C108 C 0.4850(5) 0.3243(4) 0.1197(4) 0.044(2) Uani 1 1 d . . . . .
H10Q H 0.489961 0.288548 0.132827 0.052 Uiso 1 1 calc R U . . .
H10R H 0.494084 0.323987 0.082401 0.052 Uiso 1 1 calc R U . . .
C109 C 0.4145(5) 0.3433(5) 0.1294(4) 0.052(3) Uani 1 1 d . . . . .
H10S H 0.409732 0.379566 0.117607 0.062 Uiso 1 1 calc R U . . .
H10T H 0.382501 0.321611 0.110312 0.062 Uiso 1 1 calc R U . . .
Fe1 Fe 0.25110(7) 0.37675(6) -0.00838(5) 0.0306(3) Uani 1 1 d . . . . .
N1 N 0.2173(3) 0.3248(3) -0.0548(3) 0.0297(16) Uani 1 1 d . . . . .
N2 N 0.2854(3) 0.4245(3) -0.0588(3) 0.0291(15) Uani 1 1 d . . . . .
C1 C 0.2348(6) 0.3568(4) 0.0650(4) 0.047(3) Uani 1 1 d . . . . .
H1A H 0.188042 0.355646 0.076375 0.057 Uiso 1 1 calc R U . . .
H1B H 0.262154 0.328228 0.078925 0.057 Uiso 1 1 calc R U . . .
C2 C 0.2650(5) 0.4064(4) 0.0628(4) 0.044(2) Uani 1 1 d . . . . .
H2A H 0.311255 0.408899 0.075028 0.053 Uiso 1 1 calc R U . . .
H2B H 0.237073 0.436343 0.072476 0.053 Uiso 1 1 calc R U . . .
C3 C 0.2217(4) 0.3295(3) -0.1065(3) 0.0303(19) Uani 1 1 d . . . . .
C4 C 0.2517(4) 0.3722(3) -0.1305(3) 0.0303(16) Uani 1 1 d . . . . .
H4 H 0.251062 0.370894 -0.166880 0.036 Uiso 1 1 calc R U . . .
C5 C 0.2819(4) 0.4157(3) -0.1104(3) 0.0286(18) Uani 1 1 d . . . . .
C6 C 0.1917(5) 0.2887(4) -0.1410(4) 0.043(2) Uani 1 1 d . . . . .
H6A H 0.208334 0.254492 -0.131000 0.064 Uiso 1 1 calc R U . . .
H6B H 0.203970 0.295754 -0.176679 0.064 Uiso 1 1 calc R U . . .
H6C H 0.143379 0.289347 -0.137614 0.064 Uiso 1 1 calc R U . . .
C7 C 0.3119(5) 0.4545(4) -0.1469(4) 0.039(2) Uani 1 1 d . . . . .
H7A H 0.293881 0.489002 -0.139707 0.058 Uiso 1 1 calc R U . . .
H7B H 0.301327 0.444760 -0.182303 0.058 Uiso 1 1 calc R U . . .
H7C H 0.360119 0.455104 -0.142425 0.058 Uiso 1 1 calc R U . . .
C8 C 0.1778(4) 0.2846(3) -0.0345(3) 0.0270(18) Uani 1 1 d . . . . .
C9 C 0.2086(5) 0.2417(4) -0.0105(4) 0.038(2) Uani 1 1 d . . . . .
C10 C 0.1680(5) 0.2016(3) 0.0076(4) 0.044(2) Uani 1 1 d . . . . .
H10 H 0.187749 0.171976 0.022857 0.053 Uiso 1 1 calc R U . . .
C11 C 0.1001(5) 0.2044(4) 0.0035(4) 0.041(2) Uani 1 1 d . . . . .
H11 H 0.073380 0.176717 0.015734 0.049 Uiso 1 1 calc R U . . .
C12 C 0.0711(5) 0.2468(4) -0.0181(4) 0.037(2) Uani 1 1 d . . . . .
H12 H 0.024176 0.248247 -0.020028 0.045 Uiso 1 1 calc R U . . .
C13 C 0.1079(4) 0.2880(3) -0.0373(3) 0.0300(19) Uani 1 1 d . . . . .
C14 C 0.2829(5) 0.2378(4) -0.0059(4) 0.048(3) Uani 1 1 d . . . . .
H14 H 0.300993 0.273772 -0.007821 0.058 Uiso 1 1 calc R U . . .
C15 C 0.3117(7) 0.2077(6) -0.0513(5) 0.073(4) Uani 1 1 d . . . . .
H15A H 0.360116 0.208242 -0.049445 0.110 Uiso 1 1 calc R U . . .
H15B H 0.297247 0.223850 -0.083477 0.110 Uiso 1 1 calc R U . . .
H15C H 0.295999 0.171842 -0.050126 0.110 Uiso 1 1 calc R U . . .
C16 C 0.3057(6) 0.2146(5) 0.0456(5) 0.065(4) Uani 1 1 d . . . . .
H16A H 0.290893 0.178567 0.047937 0.098 Uiso 1 1 calc R U . . .
H16B H 0.286504 0.234620 0.073863 0.098 Uiso 1 1 calc R U . . .
H16C H 0.354094 0.215939 0.047694 0.098 Uiso 1 1 calc R U . . .
C17 C 0.0757(4) 0.3373(4) -0.0567(4) 0.037(2) Uani 1 1 d . . . . .
H17 H 0.107388 0.353645 -0.081398 0.045 Uiso 1 1 calc R U . . .
C18 C 0.0649(5) 0.3758(4) -0.0132(4) 0.049(3) Uani 1 1 d . . . . .
H18A H 0.105827 0.379273 0.006695 0.074 Uiso 1 1 calc R U . . .
H18B H 0.029347 0.363245 0.009190 0.074 Uiso 1 1 calc R U . . .
H18C H 0.052547 0.409502 -0.027487 0.074 Uiso 1 1 calc R U . . .
C19 C 0.0103(6) 0.3279(5) -0.0861(4) 0.060(3) Uani 1 1 d . . . . .
H19A H 0.017823 0.302619 -0.113578 0.090 Uiso 1 1 calc R U . . .
H19B H -0.005219 0.360526 -0.101034 0.090 Uiso 1 1 calc R U . . .
H19C H -0.023249 0.314485 -0.062397 0.090 Uiso 1 1 calc R U . . .
C20 C 0.3210(4) 0.4684(3) -0.0406(3) 0.0283(18) Uani 1 1 d . . . . .
C21 C 0.3914(5) 0.4670(3) -0.0391(3) 0.033(2) Uani 1 1 d . . . . .
C22 C 0.4243(5) 0.5099(4) -0.0199(3) 0.039(2) Uani 1 1 d . . . . .
H22 H 0.471293 0.509824 -0.019035 0.046 Uiso 1 1 calc R U . . .
C23 C 0.3904(5) 0.5533(4) -0.0020(4) 0.042(2) Uani 1 1 d . . . . .
H23 H 0.414045 0.582390 0.010748 0.050 Uiso 1 1 calc R U . . .
C24 C 0.3221(5) 0.5533(4) -0.0029(4) 0.043(2) Uani 1 1 d . . . . .
H24 H 0.298755 0.582708 0.009379 0.051 Uiso 1 1 calc R U . . .
C25 C 0.2868(4) 0.5109(3) -0.0215(4) 0.035(2) Uani 1 1 d . . . . .
C26 C 0.4283(4) 0.4179(4) -0.0555(3) 0.036(2) Uani 1 1 d . . . . .
H26 H 0.398403 0.398210 -0.079027 0.043 Uiso 1 1 calc R U . . .
C27 C 0.4404(6) 0.3841(4) -0.0081(4) 0.054(3) Uani 1 1 d . . . . .
H27A H 0.469224 0.402596 0.015973 0.080 Uiso 1 1 calc R U . . .
H27B H 0.461593 0.351684 -0.018510 0.080 Uiso 1 1 calc R U . . .
H27C H 0.397969 0.376533 0.008574 0.080 Uiso 1 1 calc R U . . .
C28 C 0.4922(5) 0.4274(4) -0.0840(5) 0.054(3) Uani 1 1 d . . . . .
H28A H 0.482944 0.445940 -0.115956 0.082 Uiso 1 1 calc R U . . .
H28B H 0.513304 0.394140 -0.091852 0.082 Uiso 1 1 calc R U . . .
H28C H 0.521969 0.448163 -0.062556 0.082 Uiso 1 1 calc R U . . .
C29 C 0.2110(5) 0.5128(4) -0.0224(5) 0.052(3) Uani 1 1 d . . . . .
H29 H 0.194357 0.476451 -0.024958 0.062 Uiso 1 1 calc R U . . .
C30 C 0.1823(6) 0.5369(5) 0.0266(6) 0.077(5) Uani 1 1 d . . . . .
H30A H 0.190367 0.574302 0.026469 0.116 Uiso 1 1 calc R U . . .
H30B H 0.203652 0.521376 0.056677 0.116 Uiso 1 1 calc R U . . .
H30C H 0.134523 0.530376 0.028012 0.116 Uiso 1 1 calc R U . . .
C31 C 0.1872(6) 0.5418(5) -0.0689(5) 0.067(4) Uani 1 1 d . . . . .
H31A H 0.205316 0.577046 -0.068392 0.100 Uiso 1 1 calc R U . . .
H31B H 0.138741 0.543442 -0.068538 0.100 Uiso 1 1 calc R U . . .
H31C H 0.202090 0.523987 -0.099991 0.100 Uiso 1 1 calc R U . . .
Fe2 Fe 0.74651(7) 0.62662(6) 0.00997(5) 0.0329(3) Uani 1 1 d . . . . .
N3 N 0.7077(3) 0.6711(3) 0.0615(3) 0.0290(15) Uani 1 1 d . . . . .
N4 N 0.7866(3) 0.5774(3) 0.0568(3) 0.0321(16) Uani 1 1 d . . . . .
C32 C 0.7625(6) 0.6075(4) -0.0642(4) 0.052(3) Uani 1 1 d . . . . .
H32A H 0.809038 0.607921 -0.076132 0.063 Uiso 1 1 calc R U . . .
H32B H 0.736261 0.578300 -0.078053 0.063 Uiso 1 1 calc R U . . .
C33 C 0.7303(6) 0.6557(4) -0.0608(4) 0.056(3) Uani 1 1 d . . . . .
H33A H 0.683680 0.656897 -0.072585 0.067 Uiso 1 1 calc R U . . .
H33B H 0.756448 0.686514 -0.070664 0.067 Uiso 1 1 calc R U . . .
C34 C 0.7111(4) 0.6628(3) 0.1125(4) 0.0306(19) Uani 1 1 d . . . . .
C35 C 0.7492(4) 0.6216(3) 0.1331(3) 0.0312(17) Uani 1 1 d . . . . .
H35 H 0.750318 0.620367 0.169541 0.037 Uiso 1 1 calc R U . . .
C36 C 0.7849(4) 0.5829(3) 0.1089(3) 0.0283(18) Uani 1 1 d . . . . .
C37 C 0.6758(4) 0.6976(3) 0.1491(4) 0.035(2) Uani 1 1 d . . . . .
H37A H 0.681630 0.684626 0.184157 0.053 Uiso 1 1 calc R U . . .
H37B H 0.628559 0.698322 0.140621 0.053 Uiso 1 1 calc R U . . .
H37C H 0.694110 0.732616 0.146548 0.053 Uiso 1 1 calc R U . . .
C38 C 0.8223(5) 0.5449(4) 0.1422(4) 0.044(2) Uani 1 1 d . . . . .
H38A H 0.816528 0.554306 0.178404 0.067 Uiso 1 1 calc R U . . .
H38B H 0.869487 0.545984 0.133474 0.067 Uiso 1 1 calc R U . . .
H38C H 0.805159 0.509932 0.136469 0.067 Uiso 1 1 calc R U . . .
C39 C 0.6710(4) 0.7145(3) 0.0433(3) 0.0291(19) Uani 1 1 d . . . . .
C40 C 0.6029(4) 0.7117(3) 0.0360(3) 0.0300(19) Uani 1 1 d . . . . .
C41 C 0.5706(5) 0.7541(4) 0.0145(3) 0.035(2) Uani 1 1 d . . . . .
H41 H 0.524257 0.752324 0.008717 0.042 Uiso 1 1 calc R U . . .
C42 C 0.6042(5) 0.7983(4) 0.0016(4) 0.041(2) Uani 1 1 d . . . . .
H42 H 0.581071 0.826681 -0.013149 0.049 Uiso 1 1 calc R U . . .
C43 C 0.6710(5) 0.8016(3) 0.0099(4) 0.040(2) Uani 1 1 d . . . . .
H43 H 0.693869 0.832482 0.000972 0.048 Uiso 1 1 calc R U . . .
C44 C 0.7059(5) 0.7601(4) 0.0313(4) 0.040(2) Uani 1 1 d . . . . .
C45 C 0.5660(4) 0.6620(3) 0.0486(3) 0.0310(19) Uani 1 1 d . . . . .
H45 H 0.595013 0.641758 0.072338 0.037 Uiso 1 1 calc R U . . .
C46 C 0.5561(6) 0.6288(4) 0.0008(4) 0.056(3) Uani 1 1 d . . . . .
H46A H 0.524340 0.645735 -0.022150 0.085 Uiso 1 1 calc R U . . .
H46B H 0.538971 0.594761 0.010855 0.085 Uiso 1 1 calc R U . . .
H46C H 0.598495 0.624527 -0.016944 0.085 Uiso 1 1 calc R U . . .
C47 C 0.4999(5) 0.6704(4) 0.0765(4) 0.053(3) Uani 1 1 d . . . . .
H47A H 0.507342 0.691402 0.107287 0.079 Uiso 1 1 calc R U . . .
H47B H 0.481316 0.636806 0.086420 0.079 Uiso 1 1 calc R U . . .
H47C H 0.468938 0.688303 0.053660 0.079 Uiso 1 1 calc R U . . .
C48 C 0.7795(5) 0.7654(5) 0.0436(5) 0.055(3) Uani 1 1 d . . . . .
H48 H 0.795020 0.731557 0.057908 0.066 Uiso 1 1 calc R U . . .
C49 C 0.8199(6) 0.7765(6) -0.0045(6) 0.082(4) Uani 1 1 d . . . . .
H49A H 0.817106 0.746864 -0.027848 0.123 Uiso 1 1 calc R U . . .
H49B H 0.866250 0.782398 0.005016 0.123 Uiso 1 1 calc R U . . .
H49C H 0.802341 0.807394 -0.021525 0.123 Uiso 1 1 calc R U . . .
C50 C 0.7930(6) 0.8064(5) 0.0830(5) 0.066(4) Uani 1 1 d . . . . .
H50A H 0.768766 0.798287 0.114524 0.099 Uiso 1 1 calc R U . . .
H50B H 0.778521 0.840044 0.069797 0.099 Uiso 1 1 calc R U . . .
H50C H 0.840601 0.807552 0.090275 0.099 Uiso 1 1 calc R U . . .
C51 C 0.8266(4) 0.5380(3) 0.0351(4) 0.032(2) Uani 1 1 d . . . . .
C52 C 0.8966(4) 0.5451(3) 0.0334(3) 0.0306(19) Uani 1 1 d . . . . .
C53 C 0.9342(5) 0.5051(4) 0.0116(4) 0.039(2) Uani 1 1 d . . . . .
H53 H 0.980990 0.508750 0.010255 0.047 Uiso 1 1 calc R U . . .
C54 C 0.9057(5) 0.4605(4) -0.0082(4) 0.043(2) Uani 1 1 d . . . . .
H54 H 0.932445 0.433676 -0.022027 0.051 Uiso 1 1 calc R U . . .
C55 C 0.8374(5) 0.4558(4) -0.0074(4) 0.044(2) Uani 1 1 d . . . . .
H55 H 0.817682 0.425943 -0.022073 0.053 Uiso 1 1 calc R U . . .
C56 C 0.7966(5) 0.4936(3) 0.0144(4) 0.039(2) Uani 1 1 d . . . . .
C57 C 0.9281(4) 0.5952(3) 0.0505(4) 0.035(2) Uani 1 1 d . . . . .
H57 H 0.896999 0.611939 0.075322 0.042 Uiso 1 1 calc R U . . .
C58 C 0.9356(6) 0.6321(4) 0.0048(4) 0.054(3) Uani 1 1 d . . . . .
H58A H 0.892308 0.637774 -0.011127 0.080 Uiso 1 1 calc R U . . .
H58B H 0.965923 0.616831 -0.020393 0.080 Uiso 1 1 calc R U . . .
H58C H 0.953576 0.665201 0.016761 0.080 Uiso 1 1 calc R U . . .
C59 C 0.9940(5) 0.5872(4) 0.0783(4) 0.049(3) Uani 1 1 d . . . . .
H59A H 0.986519 0.567005 0.109590 0.074 Uiso 1 1 calc R U . . .
H59B H 1.012945 0.620893 0.087268 0.074 Uiso 1 1 calc R U . . .
H59C H 1.024639 0.568502 0.055775 0.074 Uiso 1 1 calc R U . . .
C60 C 0.7220(5) 0.4864(4) 0.0148(6) 0.061(3) Uani 1 1 d . . . . .
H60 H 0.701332 0.521159 0.019978 0.073 Uiso 1 1 calc R U . . .
C61 C 0.7011(7) 0.4524(6) 0.0588(6) 0.096(6) Uani 1 1 d . . . . .
H61A H 0.653393 0.445896 0.056722 0.144 Uiso 1 1 calc R U . . .
H61B H 0.711396 0.469667 0.091298 0.144 Uiso 1 1 calc R U . . .
H61C H 0.725022 0.419395 0.057003 0.144 Uiso 1 1 calc R U . . .
C62 C 0.6961(7) 0.4645(6) -0.0366(7) 0.090(5) Uani 1 1 d . . . . .
H62A H 0.713198 0.429337 -0.041534 0.136 Uiso 1 1 calc R U . . .
H62B H 0.710993 0.486621 -0.064851 0.136 Uiso 1 1 calc R U . . .
H62C H 0.647560 0.463593 -0.035978 0.136 Uiso 1 1 calc R U . . .
C110 C 0.6007(7) 0.6606(5) 0.2946(5) 0.068(4) Uani 1 1 d . . . . .
C111 C 0.5907(7) 0.7135(5) 0.2913(5) 0.067(4) Uani 1 1 d . . . . .
H111 H 0.622809 0.736411 0.305211 0.081 Uiso 1 1 calc R U . . .
C112 C 0.5353(7) 0.7331(5) 0.2684(6) 0.075(4) Uani 1 1 d . . . . .
H112 H 0.529608 0.769616 0.266872 0.090 Uiso 1 1 calc R U . . .
C113 C 0.4874(8) 0.7016(5) 0.2474(6) 0.081(4) Uani 1 1 d . . . . .
H113 H 0.449394 0.715872 0.231203 0.098 Uiso 1 1 calc R U . . .
C114 C 0.4962(7) 0.6472(5) 0.2505(5) 0.070(4) Uani 1 1 d . . . . .
H114 H 0.463437 0.624663 0.236878 0.084 Uiso 1 1 calc R U . . .
C115 C 0.5522(7) 0.6272(4) 0.2731(5) 0.064(3) Uani 1 1 d . . . . .
H115 H 0.558382 0.590739 0.274425 0.076 Uiso 1 1 calc R U . . .
C116 C 0.6630(8) 0.6394(6) 0.3195(8) 0.104(6) Uani 1 1 d . . . . .
H11A H 0.685998 0.667389 0.337607 0.156 Uiso 1 1 calc R U . . .
H11B H 0.692172 0.625127 0.292964 0.156 Uiso 1 1 calc R U . . .
H11C H 0.651154 0.612112 0.343896 0.156 Uiso 1 1 calc R U . . .
C117 C 0.9044(6) 0.5893(5) 0.2935(5) 0.061(3) Uani 1 1 d . . . . .
C118 C 0.9122(7) 0.5375(5) 0.2838(6) 0.069(4) Uani 1 1 d . . . . .
H118 H 0.879847 0.513673 0.295790 0.083 Uiso 1 1 calc R U . . .
C119 C 0.9658(7) 0.5196(5) 0.2570(6) 0.071(4) Uani 1 1 d . . . . .
H119 H 0.970270 0.483623 0.250333 0.086 Uiso 1 1 calc R U . . .
C120 C 1.0123(8) 0.5528(5) 0.2400(5) 0.076(4) Uani 1 1 d . . . . .
H120 H 1.050326 0.540066 0.222603 0.092 Uiso 1 1 calc R U . . .
C121 C 1.0049(8) 0.6055(4) 0.2477(5) 0.079(4) Uani 1 1 d . . . . .
H121 H 1.036338 0.629202 0.234189 0.095 Uiso 1 1 calc R U . . .
C122 C 0.9507(7) 0.6231(5) 0.2754(5) 0.067(3) Uani 1 1 d . . . . .
H122 H 0.945879 0.659077 0.281857 0.080 Uiso 1 1 calc R U . . .
C123 C 0.8444(7) 0.6089(6) 0.3254(8) 0.104(6) Uani 1 1 d . . . . .
H12A H 0.818560 0.579187 0.337572 0.157 Uiso 1 1 calc R U . . .
H12B H 0.816373 0.630986 0.303933 0.157 Uiso 1 1 calc R U . . .
H12C H 0.860392 0.628796 0.354948 0.157 Uiso 1 1 calc R U . . .
C129 C 0.1526(7) 0.5939(8) 0.1568(8) 0.112(9) Uani 0.713(15) 1 d G U P A 1
C124 C 0.2176(6) 0.6212(5) 0.1632(5) 0.077(5) Uani 0.713(15) 1 d G U P A 1
C125 C 0.2478(7) 0.6248(5) 0.2111(4) 0.071(5) Uani 0.713(15) 1 d G U P A 1
H125 H 0.223140 0.608355 0.244367 0.086 Uiso 0.713(15) 1 d G U P A 1
C126 C 0.3086(7) 0.6490(6) 0.2170(5) 0.085(5) Uani 0.713(15) 1 d G U P A 1
H126 H 0.331069 0.651376 0.254657 0.102 Uiso 0.713(15) 1 d G U P A 1
C127 C 0.3404(7) 0.6703(8) 0.1748(6) 0.126(9) Uani 0.713(15) 1 d G U P A 1
H127 H 0.388944 0.688150 0.182193 0.151 Uiso 0.713(15) 1 d G U P A 1
C128 C 0.3108(9) 0.6672(9) 0.1269(5) 0.142(9) Uani 0.713(15) 1 d G U P A 1
H128 H 0.333281 0.687064 0.090181 0.171 Uiso 0.713(15) 1 d G U P A 1
H12D H 0.122539 0.596585 0.191517 0.214 Uiso 0.713(15) 1 d G U P A 1
H12E H 0.124204 0.610002 0.125021 0.214 Uiso 0.713(15) 1 d G U P A 1
H12F H 0.160171 0.552760 0.148803 0.214 Uiso 0.713(15) 1 d G U P A 1
C137 C 0.2500(8) 0.6429(8) 0.1213(4) 0.122(8) Uani 0.713(15) 1 d G U P A 1
H137 H 0.227156 0.640779 0.083662 0.146 Uiso 0.713(15) 1 d G U P A 1
C138 C 0.3458(19) 0.668(3) 0.165(2) 0.128(19) Uani 0.287(15) 1 d G U P A 2
H13C H 0.370291 0.653371 0.135948 0.193 Uiso 0.287(15) 1 calc R U P A 2
H13D H 0.368025 0.659509 0.197028 0.193 Uiso 0.287(15) 1 calc R U P A 2
H13E H 0.344151 0.706097 0.161029 0.193 Uiso 0.287(15) 1 calc R U P A 2
C130 C 0.2767(15) 0.6472(15) 0.1653(12) 0.095(9) Uani 0.287(15) 1 d G U P A 2
C131 C 0.2362(19) 0.6507(17) 0.1222(11) 0.102(11) Uani 0.287(15) 1 d G U P A 2
H131 H 0.254729 0.670020 0.088138 0.122 Uiso 0.287(15) 1 d G U P A 2
C132 C 0.1728(18) 0.6301(19) 0.1222(12) 0.099(11) Uani 0.287(15) 1 d G U P A 2
H132 H 0.149937 0.640087 0.083589 0.118 Uiso 0.287(15) 1 d G U P A 2
C133 C 0.1486(16) 0.6055(18) 0.1656(15) 0.094(12) Uani 0.287(15) 1 d G U P A 2
H133 H 0.098981 0.589518 0.165790 0.113 Uiso 0.287(15) 1 d G U P A 2
C134 C 0.1882(19) 0.6018(16) 0.2089(13) 0.092(10) Uani 0.287(15) 1 d G U P A 2
H134 H 0.169665 0.582900 0.243163 0.111 Uiso 0.287(15) 1 d G U P A 2
C135 C 0.2516(17) 0.6225(15) 0.2087(10) 0.077(10) Uani 0.287(15) 1 d G U P A 2
H135 H 0.282145 0.619581 0.242792 0.093 Uiso 0.287(15) 1 d G U P A 2

loop_
_atom_site_aniso_label
_atom_site_aniso_U_11
_atom_site_aniso_U_22
_atom_site_aniso_U_33
_atom_site_aniso_U_23
_atom_site_aniso_U_13
_atom_site_aniso_U_12
Rb1 0.0366(5) 0.0403(5) 0.0367(5) -0.0025(4) -0.0036(4) -0.0007(4)
O1 0.043(4) 0.043(4) 0.042(4) -0.004(3) -0.003(3) -0.004(3)
O2 0.052(4) 0.056(5) 0.054(5) -0.009(4) -0.006(4) 0.002(4)
O3 0.058(5) 0.058(5) 0.055(5) -0.007(4) 0.016(4) -0.005(4)
O4 0.059(5) 0.040(4) 0.047(4) 0.005(3) -0.007(3) 0.007(3)
O5 0.044(4) 0.048(4) 0.078(6) -0.011(4) -0.010(4) 0.010(3)
O6 0.047(4) 0.049(4) 0.052(4) -0.006(3) 0.006(3) -0.003(3)
O7 0.088(6) 0.040(4) 0.071(5) 0.007(4) -0.031(4) 0.007(4)
O8 0.066(5) 0.053(5) 0.093(6) -0.009(5) -0.025(5) 0.007(4)
O9 0.068(5) 0.044(4) 0.057(4) -0.006(4) 0.019(4) 0.007(4)
O10 0.069(5) 0.036(4) 0.060(5) -0.008(3) -0.008(4) 0.000(3)
O11 0.058(4) 0.047(4) 0.075(5) -0.008(4) -0.006(4) -0.006(4)
O12 0.103(6) 0.045(4) 0.051(5) 0.004(4) 0.006(4) -0.037(4)
C63 0.054(7) 0.057(7) 0.049(7) -0.011(5) -0.007(5) -0.022(6)
C64 0.040(6) 0.065(8) 0.079(9) -0.020(7) -0.001(6) -0.010(6)
C65 0.040(6) 0.063(8) 0.101(12) -0.001(8) -0.001(7) -0.012(5)
C66 0.053(7) 0.056(7) 0.084(9) 0.000(7) 0.014(6) -0.014(6)
C67 0.076(8) 0.060(7) 0.032(6) 0.004(5) 0.011(5) -0.006(6)
C68 0.114(12) 0.049(7) 0.046(6) 0.010(5) -0.003(8) -0.017(8)
C69 0.074(9) 0.057(7) 0.065(8) 0.002(6) -0.020(7) 0.038(7)
C70 0.053(7) 0.064(8) 0.058(7) -0.002(6) -0.021(6) 0.008(6)
C71 0.034(5) 0.049(6) 0.078(8) -0.023(6) -0.003(5) 0.016(5)
C72 0.024(5) 0.065(8) 0.098(10) -0.021(7) 0.004(6) -0.006(5)
C73 0.055(6) 0.044(6) 0.042(5) -0.001(4) 0.002(5) -0.007(5)
C74 0.124(12) 0.061(9) 0.101(10) -0.025(7) -0.068(7) 0.035(8)
C75 0.075(9) 0.083(10) 0.123(10) -0.047(8) -0.055(7) 0.031(8)
C76 0.045(7) 0.038(6) 0.149(10) -0.009(7) 0.016(6) 0.003(5)
C77 0.083(8) 0.033(6) 0.098(8) -0.005(6) 0.034(6) -0.001(5)
C78 0.104(9) 0.058(7) 0.040(6) -0.004(5) 0.019(5) 0.008(6)
C79 0.106(9) 0.052(6) 0.037(5) -0.011(5) -0.009(6) 0.008(6)
C80 0.087(8) 0.043(6) 0.068(7) -0.005(6) -0.023(6) -0.009(6)
C81 0.048(6) 0.048(7) 0.083(7) 0.002(6) -0.023(5) -0.009(5)
C82 0.046(7) 0.071(9) 0.120(9) -0.024(8) 0.024(6) -0.026(6)
C83 0.116(11) 0.055(8) 0.083(8) -0.008(7) 0.031(7) -0.043(8)
C84 0.153(11) 0.065(7) 0.032(5) 0.007(5) 0.001(6) -0.043(7)
C85 0.151(11) 0.046(7) 0.057(7) 0.011(6) -0.035(7) -0.030(7)
C136 0.059(7) 0.060(7) 0.040(6) -0.004(5) 0.014(5) -0.002(6)
Rb2 0.0384(5) 0.0405(5) 0.0375(5) -0.0011(4) 0.0038(4) -0.0023(4)
O13 0.120(7) 0.042(4) 0.046(4) -0.003(4) -0.010(4) 0.027(4)
O14 0.058(4) 0.053(4) 0.050(4) -0.003(4) -0.006(3) 0.005(4)
O15 0.062(4) 0.038(4) 0.046(4) -0.007(3) 0.005(3) 0.009(3)
O16 0.059(4) 0.036(4) 0.062(5) -0.005(3) -0.006(4) 0.002(3)
O17 0.057(5) 0.046(4) 0.093(6) 0.002(4) 0.022(4) 0.002(4)
O18 0.109(7) 0.047(5) 0.061(5) 0.005(4) 0.035(5) -0.012(4)
O19 0.036(4) 0.048(4) 0.052(4) -0.001(3) 0.004(3) -0.002(3)
O20 0.043(4) 0.049(4) 0.049(4) -0.004(3) 0.008(3) -0.004(3)
O21 0.055(4) 0.037(4) 0.051(4) 0.006(3) 0.004(3) -0.001(3)
O22 0.052(4) 0.052(4) 0.048(4) -0.005(3) -0.004(3) -0.003(4)
O23 0.056(4) 0.057(5) 0.053(5) -0.015(4) 0.007(4) -0.003(4)
O24 0.037(4) 0.048(4) 0.051(4) -0.012(3) 0.006(3) -0.003(3)
C86 0.124(11) 0.053(7) 0.059(7) -0.007(6) -0.034(7) 0.033(7)
C87 0.072(8) 0.048(7) 0.081(7) -0.015(6) -0.023(6) 0.019(6)
C88 0.045(6) 0.045(6) 0.063(6) -0.003(5) 0.003(4) 0.013(5)
C89 0.055(6) 0.053(6) 0.057(6) 0.000(5) 0.004(5) 0.003(5)
C90 0.063(7) 0.049(6) 0.052(6) -0.018(5) -0.001(5) -0.001(5)
C91 0.082(7) 0.049(6) 0.031(5) -0.009(4) -0.017(4) 0.000(5)
C92 0.053(6) 0.045(6) 0.097(8) 0.005(6) -0.025(6) -0.002(5)
C93 0.036(6) 0.045(7) 0.123(9) 0.001(7) -0.004(6) -0.003(5)
C94 0.097(10) 0.067(9) 0.092(8) -0.035(7) 0.043(6) -0.044(8)
C95 0.141(12) 0.059(8) 0.077(9) 0.000(7) 0.051(7) -0.044(8)
C96 0.159(12) 0.047(7) 0.064(8) 0.016(6) 0.019(7) 0.003(7)
C97 0.149(11) 0.062(7) 0.021(5) 0.007(5) -0.008(6) 0.012(7)
C98 0.029(5) 0.055(7) 0.058(7) -0.006(5) -0.003(5) -0.003(5)
C99 0.041(6) 0.064(8) 0.075(9) -0.012(6) 0.011(6) -0.009(5)
C100 0.039(5) 0.081(8) 0.039(6) -0.001(6) 0.004(4) -0.006(6)
C101 0.050(6) 0.063(8) 0.053(7) 0.012(6) 0.007(5) -0.018(6)
C102 0.066(8) 0.049(6) 0.051(6) 0.014(5) 0.000(6) 0.008(6)
C103 0.097(10) 0.045(7) 0.053(7) 0.002(6) -0.014(7) 0.019(7)
C104 0.044(6) 0.064(8) 0.074(8) 0.002(7) -0.004(6) 0.002(6)
C105 0.053(7) 0.043(6) 0.094(9) -0.014(7) 0.021(7) 0.009(5)
C106 0.031(5) 0.071(8) 0.068(8) -0.016(6) 0.014(5) -0.002(5)
C107 0.047(6) 0.063(8) 0.073(9) -0.028(7) 0.008(6) -0.006(6)
C108 0.039(5) 0.051(6) 0.041(5) -0.001(4) 0.000(4) -0.007(5)
C109 0.049(6) 0.051(7) 0.055(7) -0.008(5) -0.008(5) 0.001(5)
Fe1 0.0331(7) 0.0266(6) 0.0322(6) -0.0017(6) 0.0008(6) -0.0068(5)
N1 0.030(4) 0.020(3) 0.039(4) 0.002(3) 0.003(3) -0.006(3)
N2 0.029(4) 0.021(4) 0.037(4) 0.002(3) -0.004(3) 0.003(3)
C1 0.055(6) 0.044(6) 0.043(6) 0.008(4) 0.009(5) 0.001(5)
C2 0.052(6) 0.046(6) 0.035(5) -0.007(4) -0.005(5) -0.002(5)
C3 0.033(4) 0.022(4) 0.036(5) -0.011(4) 0.003(4) -0.007(4)
C4 0.031(4) 0.028(4) 0.032(4) -0.002(4) 0.005(4) -0.004(3)
C5 0.029(4) 0.028(4) 0.029(4) 0.006(3) 0.002(3) -0.003(4)
C6 0.050(6) 0.045(6) 0.034(5) -0.008(4) 0.006(4) -0.015(5)
C7 0.040(5) 0.032(5) 0.044(5) 0.007(4) -0.002(4) -0.008(4)
C8 0.030(4) 0.019(4) 0.032(4) -0.004(3) 0.004(3) -0.009(3)
C9 0.046(6) 0.032(5) 0.035(5) -0.004(4) 0.003(4) -0.002(4)
C10 0.064(7) 0.021(4) 0.046(6) 0.001(4) -0.001(5) -0.004(4)
C11 0.047(6) 0.033(5) 0.044(6) -0.002(4) 0.007(5) -0.018(4)
C12 0.033(5) 0.039(5) 0.040(5) -0.004(4) 0.004(4) -0.011(4)
C13 0.034(5) 0.021(4) 0.035(5) -0.004(3) 0.003(4) -0.009(4)
C14 0.042(6) 0.038(6) 0.065(7) -0.007(5) 0.011(5) 0.003(5)
C15 0.066(8) 0.079(9) 0.074(9) 0.005(7) 0.025(7) 0.014(7)
C16 0.053(7) 0.074(9) 0.070(9) 0.005(7) -0.001(6) 0.017(7)
C17 0.032(5) 0.036(5) 0.044(5) -0.006(4) -0.002(4) -0.003(4)
C18 0.045(6) 0.046(6) 0.058(7) -0.006(5) -0.001(5) 0.013(5)
C19 0.053(7) 0.067(8) 0.059(7) 0.009(6) -0.025(6) -0.012(6)
C20 0.037(5) 0.018(4) 0.030(4) 0.003(3) -0.005(4) -0.006(4)
C21 0.040(5) 0.032(5) 0.029(4) 0.002(4) 0.003(4) -0.008(4)
C22 0.043(5) 0.045(6) 0.028(5) 0.001(4) -0.004(4) -0.015(4)
C23 0.056(6) 0.029(5) 0.041(6) -0.007(4) -0.004(5) -0.016(4)
C24 0.044(6) 0.025(5) 0.059(7) -0.004(4) 0.005(5) -0.009(4)
C25 0.034(5) 0.020(4) 0.052(6) 0.004(4) 0.003(4) -0.001(4)
C26 0.030(5) 0.048(6) 0.028(5) 0.001(4) 0.003(4) 0.001(4)
C27 0.063(7) 0.048(6) 0.050(6) 0.008(5) -0.001(5) 0.015(5)
C28 0.036(5) 0.047(6) 0.081(8) -0.001(5) 0.016(6) 0.001(5)
C29 0.035(5) 0.025(5) 0.095(9) -0.003(5) 0.001(6) 0.002(4)
C30 0.048(7) 0.068(9) 0.116(12) 0.016(8) 0.035(8) 0.023(6)
C31 0.046(7) 0.077(9) 0.078(9) -0.011(7) -0.016(6) 0.010(6)
Fe2 0.0303(7) 0.0286(6) 0.0400(7) -0.0002(7) -0.0011(7) 0.0088(6)
N3 0.022(3) 0.023(4) 0.043(4) 0.001(3) -0.006(3) 0.004(3)
N4 0.024(4) 0.023(4) 0.049(5) 0.003(3) 0.007(3) 0.000(3)
C32 0.060(7) 0.064(7) 0.033(5) -0.008(5) 0.005(5) 0.010(6)
C33 0.061(7) 0.054(7) 0.052(7) 0.001(5) -0.009(6) 0.001(6)
C34 0.031(4) 0.019(4) 0.042(5) -0.004(3) 0.004(4) 0.001(3)
C35 0.029(4) 0.025(4) 0.039(4) 0.009(4) 0.005(4) 0.002(3)
C36 0.015(4) 0.025(4) 0.045(5) 0.011(4) 0.003(3) 0.003(3)
C37 0.032(5) 0.029(5) 0.046(5) -0.006(4) -0.009(4) 0.007(4)
C38 0.039(5) 0.034(5) 0.060(7) 0.015(5) 0.011(5) 0.016(4)
C39 0.038(5) 0.016(4) 0.033(5) 0.001(3) -0.009(4) 0.005(3)
C40 0.031(4) 0.020(4) 0.039(5) -0.006(3) -0.009(4) 0.003(3)
C41 0.033(5) 0.038(5) 0.033(5) -0.007(4) -0.008(4) 0.014(4)
C42 0.052(6) 0.030(5) 0.042(5) 0.002(4) -0.004(5) 0.017(4)
C43 0.050(6) 0.025(5) 0.044(6) 0.002(4) 0.001(4) 0.004(4)
C44 0.036(5) 0.036(5) 0.047(6) 0.003(4) -0.002(4) 0.004(4)
C45 0.028(4) 0.028(4) 0.037(5) -0.007(4) -0.004(4) 0.007(4)
C46 0.067(7) 0.047(6) 0.056(7) -0.009(5) 0.010(6) -0.017(6)
C47 0.043(6) 0.048(6) 0.067(7) 0.001(5) 0.001(6) 0.005(5)
C48 0.043(6) 0.050(7) 0.073(8) 0.018(6) -0.002(6) 0.004(5)
C49 0.052(8) 0.082(10) 0.112(12) -0.015(9) 0.022(8) -0.014(7)
C50 0.060(8) 0.058(7) 0.081(9) 0.014(7) -0.028(7) -0.010(6)
C51 0.028(5) 0.024(4) 0.042(5) 0.003(4) 0.001(4) 0.005(4)
C52 0.027(4) 0.031(5) 0.034(5) 0.003(4) 0.002(4) 0.016(4)
C53 0.038(5) 0.045(6) 0.034(5) 0.004(4) 0.000(4) 0.005(4)
C54 0.050(6) 0.043(6) 0.035(5) 0.001(4) 0.005(4) 0.017(5)
C55 0.056(6) 0.023(4) 0.054(6) 0.003(4) -0.001(5) 0.006(4)
C56 0.040(5) 0.021(4) 0.056(6) 0.002(4) 0.005(5) 0.010(4)
C57 0.033(5) 0.029(5) 0.042(5) -0.001(4) -0.003(4) -0.001(4)
C58 0.062(7) 0.051(6) 0.047(6) 0.015(5) 0.004(5) -0.012(5)
C59 0.034(5) 0.048(6) 0.066(7) 0.001(5) -0.006(5) 0.001(5)
C60 0.039(6) 0.028(5) 0.116(11) -0.011(6) 0.001(6) -0.003(5)
C61 0.069(9) 0.104(12) 0.115(13) -0.020(10) 0.046(9) -0.045(9)
C62 0.065(9) 0.071(10) 0.135(15) 0.015(10) -0.035(9) -0.021(8)
C110 0.086(9) 0.043(7) 0.075(9) 0.005(6) 0.019(7) 0.003(7)
C111 0.088(10) 0.042(7) 0.073(9) -0.002(6) 0.024(7) 0.006(7)
C112 0.093(10) 0.045(7) 0.087(10) 0.000(7) 0.004(8) 0.016(7)
C113 0.088(9) 0.048(7) 0.108(12) -0.004(7) -0.005(10) 0.000(7)
C114 0.077(9) 0.057(8) 0.075(9) 0.002(6) -0.006(8) -0.002(7)
C115 0.088(9) 0.033(6) 0.070(8) -0.004(5) 0.025(7) 0.000(6)
C116 0.078(10) 0.066(10) 0.168(18) -0.001(11) -0.027(11) 0.013(8)
C117 0.050(7) 0.053(7) 0.081(9) 0.006(6) -0.022(6) 0.005(6)
C118 0.064(8) 0.045(7) 0.099(11) 0.003(7) -0.022(7) -0.003(6)
C119 0.090(10) 0.044(7) 0.080(9) 0.000(7) -0.027(8) 0.001(7)
C120 0.117(11) 0.039(6) 0.072(8) -0.002(6) 0.002(9) -0.010(7)
C121 0.118(12) 0.028(6) 0.091(11) -0.001(5) 0.016(10) -0.002(7)
C122 0.083(9) 0.051(7) 0.066(8) -0.001(6) -0.016(7) 0.003(7)
C123 0.065(9) 0.078(11) 0.170(19) -0.001(12) 0.001(11) -0.010(8)
C129 0.071(12) 0.109(19) 0.16(2) -0.025(17) 0.019(13) 0.008(11)
C124 0.096(11) 0.076(11) 0.058(8) -0.003(8) 0.003(7) 0.003(9)
C125 0.100(11) 0.062(10) 0.052(8) 0.010(9) 0.006(8) 0.035(9)
C126 0.113(12) 0.080(13) 0.062(10) -0.012(9) -0.007(9) 0.019(10)
C127 0.136(18) 0.15(2) 0.089(13) 0.004(15) -0.010(11) -0.044(17)
C128 0.145(17) 0.20(2) 0.077(12) 0.023(16) -0.011(13) -0.068(16)
C137 0.133(15) 0.187(19) 0.045(10) 0.003(12) 0.002(11) -0.046(15)
C138 0.11(2) 0.15(4) 0.13(4) -0.03(4) 0.01(2) -0.02(3)
C130 0.110(16) 0.125(19) 0.051(14) -0.002(15) 0.002(13) -0.007(16)
C131 0.117(18) 0.14(2) 0.048(16) 0.006(19) 0.001(15) -0.011(19)
C132 0.116(19) 0.12(2) 0.060(17) 0.000(18) -0.002(16) -0.01(2)
C133 0.12(2) 0.09(3) 0.076(19) 0.000(19) 0.002(16) -0.01(2)
C134 0.108(18) 0.09(2) 0.075(18) 0.015(19) 0.008(16) 0.022(18)
C135 0.107(18) 0.08(2) 0.045(15) -0.013(16) 0.013(15) 0.027(18)

loop_
_atom_type_symbol
_atom_type_description
_atom_type_scat_dispersion_real
_atom_type_scat_dispersion_imag
_atom_type_scat_source
C C 0.0181 0.0091 'International Tables Vol C Tables 4.2.6.8 and 6.1.1.4'
H H 0.0000 0.0000 'International Tables Vol C Tables 4.2.6.8 and 6.1.1.4'
Fe Fe -1.1336 3.1974 'International Tables Vol C Tables 4.2.6.8 and 6.1.1.4'
N N 0.0311 0.0180 'International Tables Vol C Tables 4.2.6.8 and 6.1.1.4'
O O 0.0492 0.0322 'International Tables Vol C Tables 4.2.6.8 and 6.1.1.4'
Rb Rb -0.4688 1.6079 'International Tables Vol C Tables 4.2.6.8 and 6.1.1.4'

loop_
_geom_angle_atom_site_label_1
_geom_angle_atom_site_label_2
_geom_angle_atom_site_label_3
_geom_angle
_geom_angle_site_symmetry_1
_geom_angle_site_symmetry_3
_geom_angle_publ_flag
O1 Rb1 O2 54.93(18) . . ?
O1 Rb1 O4 110.92(19) . . ?
O1 Rb1 O6 51.18(17) . . ?
O1 Rb1 O7 72.52(19) . . ?
O1 Rb1 O8 107.19(19) . . ?
O1 Rb1 O10 167.60(19) . . ?
O1 Rb1 O11 119.50(19) . . ?
O2 Rb1 O4 95.4(2) . . ?
O2 Rb1 O6 97.99(18) . . ?
O2 Rb1 O7 73.9(2) . . ?
O2 Rb1 O8 69.33(19) . . ?
O2 Rb1 O10 137.4(2) . . ?
O2 Rb1 O11 154.54(19) . . ?
O4 Rb1 O6 81.85(18) . . ?
O4 Rb1 O7 164.5(2) . . ?
O4 Rb1 O8 117.7(2) . . ?
O4 Rb1 O10 72.51(18) . . ?
O4 Rb1 O11 108.84(19) . . ?
O5 Rb1 O1 101.52(19) . . ?
O5 Rb1 O2 134.2(2) . . ?
O5 Rb1 O4 53.4(2) . . ?
O5 Rb1 O6 50.54(19) . . ?
O5 Rb1 O7 141.9(2) . . ?
O5 Rb1 O8 150.9(2) . . ?
O5 Rb1 O10 70.5(2) . . ?
O5 Rb1 O11 69.54(19) . . ?
O6 Rb1 O8 156.8(2) . . ?
O6 Rb1 O11 93.12(18) . . ?
O7 Rb1 O6 110.3(2) . . ?
O7 Rb1 O8 48.4(2) . . ?
O7 Rb1 O11 80.7(2) . . ?
O9 Rb1 O1 138.5(2) . . ?
O9 Rb1 O2 83.6(2) . . ?
O9 Rb1 O4 68.1(2) . . ?
O9 Rb1 O5 108.1(2) . . ?
O9 Rb1 O6 149.9(2) . . ?
O9 Rb1 O7 99.0(2) . . ?
O9 Rb1 O8 50.8(2) . . ?
O9 Rb1 O10 53.9(2) . . ?
O9 Rb1 O11 98.1(2) . . ?
O10 Rb1 O6 119.47(19) . . ?
O10 Rb1 O7 107.51(19) . . ?
O10 Rb1 O8 80.4(2) . . ?
O10 Rb1 O11 49.3(2) . . ?
O11 Rb1 O8 91.95(19) . . ?
O12 Rb1 O1 68.41(19) . . ?
O12 Rb1 O2 111.7(2) . . ?
O12 Rb1 O4 141.5(2) . . ?
O12 Rb1 O5 88.4(2) . . ?
O12 Rb1 O6 68.1(2) . . ?
O12 Rb1 O7 54.0(3) . . ?
O12 Rb1 O8 97.8(3) . . ?
O12 Rb1 O9 139.2(2) . . ?
O12 Rb1 O10 101.2(2) . . ?
O12 Rb1 O11 52.1(2) . . ?
C63 O1 Rb1 119.5(6) . . ?
C63 O1 C73 111.0(8) . . ?
C73 O1 Rb1 123.8(5) . . ?
C64 O2 Rb1 103.4(6) . . ?
C64 O2 C65 112.6(9) . . ?
C65 O2 Rb1 130.3(7) . . ?
C67 O3 C66 112.7(9) . . ?
C68 O4 Rb1 127.6(7) . . ?
C69 O4 Rb1 117.5(7) . . ?
C69 O4 C68 111.4(9) . . ?
C70 O5 Rb1 108.6(6) . . ?
C71 O5 Rb1 125.1(6) . . ?
C71 O5 C70 113.7(9) . . ?
C72 O6 Rb1 112.1(6) . . ?
C72 O6 C136 113.4(9) . . ?
C136 O6 Rb1 107.8(6) . . ?
C74 O7 Rb1 124.4(8) . . ?
C74 O7 C85 110.5(12) . . ?
C85 O7 Rb1 115.1(8) . . ?
C75 O8 Rb1 112.5(8) . . ?
C75 O8 C76 113.5(11) . . ?
C76 O8 Rb1 101.7(6) . . ?
C77 O9 Rb1 130.0(8) . . ?
C77 O9 C78 110.2(10) . . ?
C78 O9 Rb1 112.6(6) . . ?
C79 O10 Rb1 115.4(7) . . ?
C80 O10 Rb1 125.6(7) . . ?
C80 O10 C79 111.0(9) . . ?
C81 O11 Rb1 111.5(6) . . ?
C81 O11 C82 109.3(9) . . ?
C82 O11 Rb1 99.8(6) . . ?
C83 O12 Rb1 127.8(8) . . ?
C83 O12 C84 112.6(10) . . ?
C84 O12 Rb1 112.7(7) . . ?
O1 C63 H63A 110.0 . . ?
O1 C63 H63B 110.0 . . ?
O1 C63 C64 108.6(8) . . ?
H63A C63 H63B 108.4 . . ?
C64 C63 H63A 110.0 . . ?
C64 C63 H63B 110.0 . . ?
O2 C64 C63 115.1(10) . . ?
O2 C64 H64A 108.5 . . ?
O2 C64 H64B 108.5 . . ?
C63 C64 H64A 108.5 . . ?
C63 C64 H64B 108.5 . . ?
H64A C64 H64B 107.5 . . ?
O2 C65 H65A 110.2 . . ?
O2 C65 H65B 110.2 . . ?
O2 C65 C66 107.7(10) . . ?
H65A C65 H65B 108.5 . . ?
C66 C65 H65A 110.2 . . ?
C66 C65 H65B 110.2 . . ?
O3 C66 C65 107.8(10) . . ?
O3 C66 H66A 110.1 . . ?
O3 C66 H66B 110.1 . . ?
C65 C66 H66A 110.1 . . ?
C65 C66 H66B 110.1 . . ?
H66A C66 H66B 108.5 . . ?
O3 C67 H67A 109.7 . . ?
O3 C67 H67B 109.7 . . ?
O3 C67 C68 110.0(10) . . ?
H67A C67 H67B 108.2 . . ?
C68 C67 H67A 109.7 . . ?
C68 C67 H67B 109.7 . . ?
O4 C68 C67 111.2(10) . . ?
O4 C68 H68A 109.4 . . ?
O4 C68 H68B 109.4 . . ?
C67 C68 H68A 109.4 . . ?
C67 C68 H68B 109.4 . . ?
H68A C68 H68B 108.0 . . ?
O4 C69 H69A 109.7 . . ?
O4 C69 H69B 109.7 . . ?
O4 C69 C70 109.7(9) . . ?
H69A C69 H69B 108.2 . . ?
C70 C69 H69A 109.7 . . ?
C70 C69 H69B 109.7 . . ?
O5 C70 C69 112.9(10) . . ?
O5 C70 H70A 109.0 . . ?
O5 C70 H70B 109.0 . . ?
C69 C70 H70A 109.0 . . ?
C69 C70 H70B 109.0 . . ?
H70A C70 H70B 107.8 . . ?
O5 C71 H71A 110.0 . . ?
O5 C71 H71B 110.0 . . ?
O5 C71 C72 108.4(10) . . ?
H71A C71 H71B 108.4 . . ?
C72 C71 H71A 110.0 . . ?
C72 C71 H71B 110.0 . . ?
O6 C72 C71 108.8(10) . . ?
O6 C72 H72A 109.9 . . ?
O6 C72 H72B 109.9 . . ?
C71 C72 H72A 109.9 . . ?
C71 C72 H72B 109.9 . . ?
H72A C72 H72B 108.3 . . ?
O1 C73 H73A 109.4 . . ?
O1 C73 H73B 109.4 . . ?
O1 C73 C136 111.3(9) . . ?
H73A C73 H73B 108.0 . . ?
C136 C73 H73A 109.4 . . ?
C136 C73 H73B 109.4 . . ?
O7 C74 H74A 110.0 . . ?
O7 C74 H74B 110.0 . . ?
O7 C74 C75 108.6(12) . . ?
H74A C74 H74B 108.3 . . ?
C75 C74 H74A 110.0 . . ?
C75 C74 H74B 110.0 . . ?
O8 C75 C74 109.6(12) . . ?
O8 C75 H75A 109.7 . . ?
O8 C75 H75B 109.7 . . ?
C74 C75 H75A 109.7 . . ?
C74 C75 H75B 109.7 . . ?
H75A C75 H75B 108.2 . . ?
O8 C76 H76A 110.4 . . ?
O8 C76 H76B 110.4 . . ?
O8 C76 C77 106.7(10) . . ?
H76A C76 H76B 108.6 . . ?
C77 C76 H76A 110.4 . . ?
C77 C76 H76B 110.4 . . ?
O9 C77 C76 108.3(10) . . ?
O9 C77 H77A 110.0 . . ?
O9 C77 H77B 110.0 . . ?
C76 C77 H77A 110.0 . . ?
C76 C77 H77B 110.0 . . ?
H77A C77 H77B 108.4 . . ?
O9 C78 H78A 109.4 . . ?
O9 C78 H78B 109.4 . . ?
O9 C78 C79 111.1(10) . . ?
H78A C78 H78B 108.0 . . ?
C79 C78 H78A 109.4 . . ?
C79 C78 H78B 109.4 . . ?
O10 C79 C78 108.5(9) . . ?
O10 C79 H79A 110.0 . . ?
O10 C79 H79B 110.0 . . ?
C78 C79 H79A 110.0 . . ?
C78 C79 H79B 110.0 . . ?
H79A C79 H79B 108.4 . . ?
O10 C80 H80A 110.0 . . ?
O10 C80 H80B 110.0 . . ?
O10 C80 C81 108.3(10) . . ?
H80A C80 H80B 108.4 . . ?
C81 C80 H80A 110.0 . . ?
C81 C80 H80B 110.0 . . ?
O11 C81 C80 108.5(9) . . ?
O11 C81 H81A 110.0 . . ?
O11 C81 H81B 110.0 . . ?
C80 C81 H81A 110.0 . . ?
C80 C81 H81B 110.0 . . ?
H81A C81 H81B 108.4 . . ?
O11 C82 H82A 110.4 . . ?
O11 C82 H82B 110.4 . . ?
O11 C82 C83 106.8(11) . . ?
H82A C82 H82B 108.6 . . ?
C83 C82 H82A 110.4 . . ?
C83 C82 H82B 110.4 . . ?
O12 C83 C82 109.0(11) . . ?
O12 C83 H83A 109.9 . . ?
O12 C83 H83B 109.9 . . ?
C82 C83 H83A 109.9 . . ?
C82 C83 H83B 109.9 . . ?
H83A C83 H83B 108.3 . . ?
O12 C84 H84A 108.7 . . ?
O12 C84 H84B 108.7 . . ?
O12 C84 C85 114.1(10) . . ?
H84A C84 H84B 107.6 . . ?
C85 C84 H84A 108.7 . . ?
C85 C84 H84B 108.7 . . ?
O7 C85 C84 107.1(10) . . ?
O7 C85 H85A 110.3 . . ?
O7 C85 H85B 110.3 . . ?
C84 C85 H85A 110.3 . . ?
C84 C85 H85B 110.3 . . ?
H85A C85 H85B 108.6 . . ?
O6 C136 C73 108.9(9) . . ?
O6 C136 H13A 109.9 . . ?
O6 C136 H13B 109.9 . . ?
C73 C136 H13A 109.9 . . ?
C73 C136 H13B 109.9 . . ?
H13A C136 H13B 108.3 . . ?
O13 Rb2 O14 51.4(2) . . ?
O13 Rb2 O15 100.8(2) . . ?
O13 Rb2 O17 98.3(2) . . ?
O13 Rb2 O18 53.9(3) . . ?
O13 Rb2 O19 67.6(2) . . ?
O13 Rb2 O20 85.9(2) . . ?
O13 Rb2 O21 139.5(2) . . ?
O13 Rb2 O23 113.3(2) . . ?
O13 Rb2 O24 70.1(2) . . ?
O15 Rb2 O14 49.52(18) . . ?
O15 Rb2 O17 80.23(19) . . ?
O15 Rb2 O18 108.6(2) . . ?
O15 Rb2 O19 120.86(18) . . ?
O15 Rb2 O21 72.17(17) . . ?
O16 Rb2 O13 140.2(2) . . ?
O16 Rb2 O14 99.17(18) . . ?
O16 Rb2 O15 54.64(19) . . ?
O16 Rb2 O17 51.1(2) . . ?
O16 Rb2 O18 100.7(2) . . ?
O16 Rb2 O19 149.89(19) . . ?
O16 Rb2 O20 109.9(2) . . ?
O16 Rb2 O21 68.48(19) . . ?
O16 Rb2 O23 81.7(2) . . ?
O16 Rb2 O24 136.42(19) . . ?
O17 Rb2 O14 91.73(18) . . ?
O17 Rb2 O19 155.7(2) . . ?
O18 Rb2 O14 80.8(2) . . ?
O18 Rb2 O17 49.6(2) . . ?
O18 Rb2 O19 108.1(2) . . ?
O18 Rb2 O21 166.7(2) . . ?
O19 Rb2 O14 93.95(17) . . ?
O20 Rb2 O14 68.87(18) . . ?
O20 Rb2 O15 71.42(19) . . ?
O20 Rb2 O17 151.62(19) . . ?
O20 Rb2 O18 139.5(2) . . ?
O20 Rb2 O19 50.67(18) . . ?
O20 Rb2 O21 53.77(19) . . ?
O20 Rb2 O23 135.1(2) . . ?
O20 Rb2 O24 100.97(18) . . ?
O21 Rb2 O14 108.01(18) . . ?
O21 Rb2 O17 118.8(2) . . ?
O21 Rb2 O19 81.73(18) . . ?
O23 Rb2 O14 154.4(2) . . ?
O23 Rb2 O15 136.23(19) . . ?
O23 Rb2 O17 68.73(19) . . ?
O23 Rb2 O18 74.0(2) . . ?
O23 Rb2 O19 97.80(18) . . ?
O23 Rb2 O21 96.15(19) . . ?
O24 Rb2 O14 120.73(18) . . ?
O24 Rb2 O15 168.95(18) . . ?
O24 Rb2 O17 106.86(19) . . ?
O24 Rb2 O18 71.7(2) . . ?
O24 Rb2 O19 50.48(16) . . ?
O24 Rb2 O21 110.25(19) . . ?
O24 Rb2 O23 54.80(18) . . ?
C86 O13 Rb2 128.6(7) . . ?
C86 O13 C97 114.5(10) . . ?
C97 O13 Rb2 111.7(7) . . ?
C87 O14 Rb2 100.0(6) . . ?
C87 O14 C88 115.2(9) . . ?
C88 O14 Rb2 109.9(6) . . ?
C89 O15 Rb2 124.6(6) . . ?
C89 O15 C90 111.5(8) . . ?
C90 O15 Rb2 114.6(6) . . ?
C91 O16 Rb2 110.1(6) . . ?
C92 O16 Rb2 129.1(7) . . ?
C92 O16 C91 112.3(9) . . ?
C93 O17 Rb2 103.9(6) . . ?
C93 O17 C94 111.7(10) . . ?
C94 O17 Rb2 112.3(7) . . ?
C95 O18 Rb2 123.8(8) . . ?
C95 O18 C96 111.4(11) . . ?
C96 O18 Rb2 113.4(8) . . ?
C98 O19 Rb2 109.8(6) . . ?
C98 O19 C109 110.2(8) . . ?
C109 O19 Rb2 108.9(6) . . ?
C99 O20 Rb2 127.3(6) . . ?
C100 O20 Rb2 109.3(6) . . ?
C100 O20 C99 112.6(8) . . ?
C101 O21 Rb2 115.3(6) . . ?
C102 O21 Rb2 129.0(6) . . ?
C102 O21 C101 110.5(8) . . ?
C103 O22 C104 111.7(9) . . ?
C105 O23 Rb2 129.3(6) . . ?
C106 O23 Rb2 104.0(6) . . ?
C106 O23 C105 113.2(9) . . ?
C107 O24 Rb2 118.3(6) . . ?
C108 O24 Rb2 126.6(5) . . ?
C108 O24 C107 109.6(7) . . ?
O13 C86 H86A 109.9 . . ?
O13 C86 H86B 109.9 . . ?
O13 C86 C87 109.0(10) . . ?
H86A C86 H86B 108.3 . . ?
C87 C86 H86A 109.9 . . ?
C87 C86 H86B 109.9 . . ?
O14 C87 C86 112.4(12) . . ?
O14 C87 H87A 109.1 . . ?
O14 C87 H87B 109.1 . . ?
C86 C87 H87A 109.1 . . ?
C86 C87 H87B 109.1 . . ?
H87A C87 H87B 107.9 . . ?
O14 C88 H88A 109.7 . . ?
O14 C88 H88B 109.7 . . ?
O14 C88 C89 110.0(9) . . ?
H88A C88 H88B 108.2 . . ?
C89 C88 H88A 109.7 . . ?
C89 C88 H88B 109.7 . . ?
O15 C89 C88 108.1(9) . . ?
O15 C89 H89A 110.1 . . ?
O15 C89 H89B 110.1 . . ?
C88 C89 H89A 110.1 . . ?
C88 C89 H89B 110.1 . . ?
H89A C89 H89B 108.4 . . ?
O15 C90 H90A 110.4 . . ?
O15 C90 H90B 110.4 . . ?
O15 C90 C91 106.7(8) . . ?
H90A C90 H90B 108.6 . . ?
C91 C90 H90A 110.4 . . ?
C91 C90 H90B 110.4 . . ?
O16 C91 C90 112.9(9) . . ?
O16 C91 H91A 109.0 . . ?
O16 C91 H91B 109.0 . . ?
C90 C91 H91A 109.0 . . ?
C90 C91 H91B 109.0 . . ?
H91A C91 H91B 107.8 . . ?
O16 C92 H92A 110.2 . . ?
O16 C92 H92B 110.2 . . ?
O16 C92 C93 107.5(10) . . ?
H92A C92 H92B 108.5 . . ?
C93 C92 H92A 110.2 . . ?
C93 C92 H92B 110.2 . . ?
O17 C93 C92 108.5(10) . . ?
O17 C93 H93A 110.0 . . ?
O17 C93 H93B 110.0 . . ?
C92 C93 H93A 110.0 . . ?
C92 C93 H93B 110.0 . . ?
H93A C93 H93B 108.4 . . ?
O17 C94 H94A 109.7 . . ?
O17 C94 H94B 109.7 . . ?
O17 C94 C95 109.7(13) . . ?
H94A C94 H94B 108.2 . . ?
C95 C94 H94A 109.7 . . ?
C95 C94 H94B 109.7 . . ?
O18 C95 C94 108.0(11) . . ?
O18 C95 H95A 110.1 . . ?
O18 C95 H95B 110.1 . . ?
C94 C95 H95A 110.1 . . ?
C94 C95 H95B 110.1 . . ?
H95A C95 H95B 108.4 . . ?
O18 C96 H96A 110.2 . . ?
O18 C96 H96B 110.2 . . ?
H96A C96 H96B 108.5 . . ?
C97 C96 O18 107.7(10) . . ?
C97 C96 H96A 110.2 . . ?
C97 C96 H96B 110.2 . . ?
O13 C97 C96 109.6(10) . . ?
O13 C97 H97A 109.7 . . ?
O13 C97 H97B 109.7 . . ?
C96 C97 H97A 109.7 . . ?
C96 C97 H97B 109.7 . . ?
H97A C97 H97B 108.2 . . ?
O19 C98 H98A 110.2 . . ?
O19 C98 H98B 110.2 . . ?
O19 C98 C99 107.7(9) . . ?
H98A C98 H98B 108.5 . . ?
C99 C98 H98A 110.2 . . ?
C99 C98 H98B 110.2 . . ?
O20 C99 C98 107.2(9) . . ?
O20 C99 H99A 110.3 . . ?
O20 C99 H99B 110.3 . . ?
C98 C99 H99A 110.3 . . ?
C98 C99 H99B 110.3 . . ?
H99A C99 H99B 108.5 . . ?
O20 C100 H10A 108.5 . . ?
O20 C100 H10B 108.5 . . ?
O20 C100 C101 115.3(10) . . ?
H10A C100 H10B 107.5 . . ?
C101 C100 H10A 108.5 . . ?
C101 C100 H10B 108.5 . . ?
O21 C101 C100 107.7(9) . . ?
O21 C101 H10C 110.2 . . ?
O21 C101 H10D 110.2 . . ?
C100 C101 H10C 110.2 . . ?
C100 C101 H10D 110.2 . . ?
H10C C101 H10D 108.5 . . ?
O21 C102 H10E 109.8 . . ?
O21 C102 H10F 109.8 . . ?
O21 C102 C103 109.4(9) . . ?
H10E C102 H10F 108.2 . . ?
C103 C102 H10E 109.8 . . ?
C103 C102 H10F 109.8 . . ?
O22 C103 C102 109.3(10) . . ?
O22 C103 H10G 109.8 . . ?
O22 C103 H10H 109.8 . . ?
C102 C103 H10G 109.8 . . ?
C102 C103 H10H 109.8 . . ?
H10G C103 H10H 108.3 . . ?
O22 C104 H10I 110.2 . . ?
O22 C104 H10J 110.2 . . ?
O22 C104 C105 107.4(10) . . ?
H10I C104 H10J 108.5 . . ?
C105 C104 H10I 110.2 . . ?
C105 C104 H10J 110.2 . . ?
O23 C105 C104 107.9(9) . . ?
O23 C105 H10K 110.1 . . ?
O23 C105 H10L 110.1 . . ?
C104 C105 H10K 110.1 . . ?
C104 C105 H10L 110.1 . . ?
H10K C105 H10L 108.4 . . ?
O23 C106 H10M 108.0 . . ?
O23 C106 H10N 108.0 . . ?
O23 C106 C107 117.1(10) . . ?
H10M C106 H10N 107.3 . . ?
C107 C106 H10M 108.0 . . ?
C107 C106 H10N 108.0 . . ?
O24 C107 C106 108.4(9) . . ?
O24 C107 H10O 110.0 . . ?
O24 C107 H10P 110.0 . . ?
C106 C107 H10O 110.0 . . ?
C106 C107 H10P 110.0 . . ?
H10O C107 H10P 108.4 . . ?
O24 C108 H10Q 109.7 . . ?
O24 C108 H10R 109.7 . . ?
O24 C108 C109 109.8(8) . . ?
H10Q C108 H10R 108.2 . . ?
C109 C108 H10Q 109.7 . . ?
C109 C108 H10R 109.7 . . ?
O19 C109 C108 108.0(9) . . ?
O19 C109 H10S 110.1 . . ?
O19 C109 H10T 110.1 . . ?
C108 C109 H10S 110.1 . . ?
C108 C109 H10T 110.1 . . ?
H10S C109 H10T 108.4 . . ?
N1 Fe1 C1 111.1(4) . . ?
N1 Fe1 C2 152.2(4) . . ?
N2 Fe1 N1 98.3(3) . . ?
N2 Fe1 C1 150.6(4) . . ?
N2 Fe1 C2 109.4(4) . . ?
C1 Fe1 C2 41.2(4) . . ?
C3 N1 Fe1 122.5(5) . . ?
C3 N1 C8 118.4(7) . . ?
C8 N1 Fe1 118.4(6) . . ?
C5 N2 Fe1 123.1(6) . . ?
C5 N2 C20 119.0(7) . . ?
C20 N2 Fe1 117.6(6) . . ?
Fe1 C1 H1A 116.6 . . ?
Fe1 C1 H1B 116.6 . . ?
H1A C1 H1B 113.6 . . ?
C2 C1 Fe1 70.0(6) . . ?
C2 C1 H1A 116.6 . . ?
C2 C1 H1B 116.6 . . ?
Fe1 C2 H2A 116.8 . . ?
Fe1 C2 H2B 116.8 . . ?
C1 C2 Fe1 68.8(6) . . ?
C1 C2 H2A 116.8 . . ?
C1 C2 H2B 116.8 . . ?
H2A C2 H2B 113.8 . . ?
N1 C3 C4 122.8(7) . . ?
N1 C3 C6 120.1(8) . . ?
C4 C3 C6 117.1(8) . . ?
C3 C4 H4 114.3 . . ?
C5 C4 C3 131.4(7) . . ?
C5 C4 H4 114.3 . . ?
N2 C5 C4 121.9(7) . . ?
N2 C5 C7 119.3(8) . . ?
C4 C5 C7 118.7(8) . . ?
C3 C6 H6A 109.5 . . ?
C3 C6 H6B 109.5 . . ?
C3 C6 H6C 109.5 . . ?
H6A C6 H6B 109.5 . . ?
H6A C6 H6C 109.5 . . ?
H6B C6 H6C 109.5 . . ?
C5 C7 H7A 109.5 . . ?
C5 C7 H7B 109.5 . . ?
C5 C7 H7C 109.5 . . ?
H7A C7 H7B 109.5 . . ?
H7A C7 H7C 109.5 . . ?
H7B C7 H7C 109.5 . . ?
N1 C8 C9 119.5(8) . . ?
N1 C8 C13 119.8(8) . . ?
C9 C8 C13 120.7(8) . . ?
C8 C9 C14 121.7(9) . . ?
C10 C9 C8 118.0(9) . . ?
C10 C9 C14 120.3(9) . . ?
C9 C10 H10 119.4 . . ?
C11 C10 C9 121.1(9) . . ?
C11 C10 H10 119.4 . . ?
C10 C11 H11 120.0 . . ?
C12 C11 C10 120.0(9) . . ?
C12 C11 H11 120.0 . . ?
C11 C12 H12 118.8 . . ?
C11 C12 C13 122.4(9) . . ?
C13 C12 H12 118.8 . . ?
C8 C13 C17 119.8(7) . . ?
C12 C13 C8 117.7(8) . . ?
C12 C13 C17 122.3(8) . . ?
C9 C14 H14 107.2 . . ?
C9 C14 C15 110.5(10) . . ?
C9 C14 C16 113.1(9) . . ?
C15 C14 H14 107.2 . . ?
C15 C14 C16 111.4(10) . . ?
C16 C14 H14 107.2 . . ?
C14 C15 H15A 109.5 . . ?
C14 C15 H15B 109.5 . . ?
C14 C15 H15C 109.5 . . ?
H15A C15 H15B 109.5 . . ?
H15A C15 H15C 109.5 . . ?
H15B C15 H15C 109.5 . . ?
C14 C16 H16A 109.5 . . ?
C14 C16 H16B 109.5 . . ?
C14 C16 H16C 109.5 . . ?
H16A C16 H16B 109.5 . . ?
H16A C16 H16C 109.5 . . ?
H16B C16 H16C 109.5 . . ?
C13 C17 H17 107.2 . . ?
C13 C17 C18 111.1(8) . . ?
C13 C17 C19 113.5(8) . . ?
C18 C17 H17 107.2 . . ?
C18 C17 C19 110.4(9) . . ?
C19 C17 H17 107.2 . . ?
C17 C18 H18A 109.5 . . ?
C17 C18 H18B 109.5 . . ?
C17 C18 H18C 109.5 . . ?
H18A C18 H18B 109.5 . . ?
H18A C18 H18C 109.5 . . ?
H18B C18 H18C 109.5 . . ?
C17 C19 H19A 109.5 . . ?
C17 C19 H19B 109.5 . . ?
C17 C19 H19C 109.5 . . ?
H19A C19 H19B 109.5 . . ?
H19A C19 H19C 109.5 . . ?
H19B C19 H19C 109.5 . . ?
C21 C20 N2 119.6(8) . . ?
C25 C20 N2 119.9(8) . . ?
C25 C20 C21 120.4(8) . . ?
C20 C21 C26 119.9(8) . . ?
C22 C21 C20 117.9(9) . . ?
C22 C21 C26 122.0(9) . . ?
C21 C22 H22 119.0 . . ?
C21 C22 C23 122.0(9) . . ?
C23 C22 H22 119.0 . . ?
C22 C23 H23 120.5 . . ?
C24 C23 C22 119.0(9) . . ?
C24 C23 H23 120.5 . . ?
C23 C24 H24 119.4 . . ?
C23 C24 C25 121.2(9) . . ?
C25 C24 H24 119.4 . . ?
C20 C25 C24 119.5(9) . . ?
C20 C25 C29 121.0(8) . . ?
C24 C25 C29 119.5(9) . . ?
C21 C26 H26 107.4 . . ?
C21 C26 C27 108.8(8) . . ?
C27 C26 H26 107.4 . . ?
C28 C26 C21 114.9(8) . . ?
C28 C26 H26 107.4 . . ?
C28 C26 C27 110.6(9) . . ?
C26 C27 H27A 109.5 . . ?
C26 C27 H27B 109.5 . . ?
C26 C27 H27C 109.5 . . ?
H27A C27 H27B 109.5 . . ?
H27A C27 H27C 109.5 . . ?
H27B C27 H27C 109.5 . . ?
C26 C28 H28A 109.5 . . ?
C26 C28 H28B 109.5 . . ?
C26 C28 H28C 109.5 . . ?
H28A C28 H28B 109.5 . . ?
H28A C28 H28C 109.5 . . ?
H28B C28 H28C 109.5 . . ?
C25 C29 H29 107.9 . . ?
C25 C29 C30 112.1(10) . . ?
C30 C29 H29 107.9 . . ?
C31 C29 C25 110.4(10) . . ?
C31 C29 H29 107.9 . . ?
C31 C29 C30 110.3(9) . . ?
C29 C30 H30A 109.5 . . ?
C29 C30 H30B 109.5 . . ?
C29 C30 H30C 109.5 . . ?
H30A C30 H30B 109.5 . . ?
H30A C30 H30C 109.5 . . ?
H30B C30 H30C 109.5 . . ?
C29 C31 H31A 109.5 . . ?
C29 C31 H31B 109.5 . . ?
C29 C31 H31C 109.5 . . ?
H31A C31 H31B 109.5 . . ?
H31A C31 H31C 109.5 . . ?
H31B C31 H31C 109.5 . . ?
N3 Fe2 N4 97.0(3) . . ?
N3 Fe2 C32 150.9(4) . . ?
N3 Fe2 C33 110.4(4) . . ?
N4 Fe2 C32 112.0(4) . . ?
N4 Fe2 C33 152.5(4) . . ?
C33 Fe2 C32 40.7(4) . . ?
C34 N3 Fe2 124.7(6) . . ?
C34 N3 C39 118.6(7) . . ?
C39 N3 Fe2 116.6(6) . . ?
C36 N4 Fe2 123.3(6) . . ?
C36 N4 C51 118.9(7) . . ?
C51 N4 Fe2 117.3(6) . . ?
Fe2 C32 H32A 116.7 . . ?
Fe2 C32 H32B 116.7 . . ?
H32A C32 H32B 113.7 . . ?
C33 C32 Fe2 69.5(6) . . ?
C33 C32 H32A 116.7 . . ?
C33 C32 H32B 116.7 . . ?
Fe2 C33 H33A 116.7 . . ?
Fe2 C33 H33B 116.7 . . ?
C32 C33 Fe2 69.7(6) . . ?
C32 C33 H33A 116.7 . . ?
C32 C33 H33B 116.7 . . ?
H33A C33 H33B 113.7 . . ?
N3 C34 C35 121.4(8) . . ?
N3 C34 C37 120.6(8) . . ?
C35 C34 C37 117.9(8) . . ?
C34 C35 H35 114.7 . . ?
C36 C35 C34 130.6(8) . . ?
C36 C35 H35 114.7 . . ?
N4 C36 C35 122.6(7) . . ?
N4 C36 C38 119.6(8) . . ?
C35 C36 C38 117.8(8) . . ?
C34 C37 H37A 109.5 . . ?
C34 C37 H37B 109.5 . . ?
C34 C37 H37C 109.5 . . ?
H37A C37 H37B 109.5 . . ?
H37A C37 H37C 109.5 . . ?
H37B C37 H37C 109.5 . . ?
C36 C38 H38A 109.5 . . ?
C36 C38 H38B 109.5 . . ?
C36 C38 H38C 109.5 . . ?
H38A C38 H38B 109.5 . . ?
H38A C38 H38C 109.5 . . ?
H38B C38 H38C 109.5 . . ?
C40 C39 N3 121.3(8) . . ?
C40 C39 C44 120.5(8) . . ?
C44 C39 N3 118.2(8) . . ?
C39 C40 C45 119.9(7) . . ?
C41 C40 C39 118.5(8) . . ?
C41 C40 C45 121.5(8) . . ?
C40 C41 H41 119.2 . . ?
C42 C41 C40 121.6(9) . . ?
C42 C41 H41 119.2 . . ?
C41 C42 H42 120.0 . . ?
C43 C42 C41 120.0(9) . . ?
C43 C42 H42 120.0 . . ?
C42 C43 H43 119.6 . . ?
C42 C43 C44 120.8(9) . . ?
C44 C43 H43 119.6 . . ?
C39 C44 C48 121.0(9) . . ?
C43 C44 C39 118.5(9) . . ?
C43 C44 C48 120.4(9) . . ?
C40 C45 H45 106.8 . . ?
C40 C45 C46 111.4(8) . . ?
C40 C45 C47 114.1(8) . . ?
C46 C45 H45 106.8 . . ?
C46 C45 C47 110.6(8) . . ?
C47 C45 H45 106.8 . . ?
C45 C46 H46A 109.5 . . ?
C45 C46 H46B 109.5 . . ?
C45 C46 H46C 109.5 . . ?
H46A C46 H46B 109.5 . . ?
H46A C46 H46C 109.5 . . ?
H46B C46 H46C 109.5 . . ?
C45 C47 H47A 109.5 . . ?
C45 C47 H47B 109.5 . . ?
C45 C47 H47C 109.5 . . ?
H47A C47 H47B 109.5 . . ?
H47A C47 H47C 109.5 . . ?
H47B C47 H47C 109.5 . . ?
C44 C48 H48 107.7 . . ?
C49 C48 C44 111.5(10) . . ?
C49 C48 H48 107.7 . . ?
C50 C48 C44 112.5(10) . . ?
C50 C48 H48 107.7 . . ?
C50 C48 C49 109.4(10) . . ?
C48 C49 H49A 109.5 . . ?
C48 C49 H49B 109.5 . . ?
C48 C49 H49C 109.5 . . ?
H49A C49 H49B 109.5 . . ?
H49A C49 H49C 109.5 . . ?
H49B C49 H49C 109.5 . . ?
C48 C50 H50A 109.5 . . ?
C48 C50 H50B 109.5 . . ?
C48 C50 H50C 109.5 . . ?
H50A C50 H50B 109.5 . . ?
H50A C50 H50C 109.5 . . ?
H50B C50 H50C 109.5 . . ?
N4 C51 C52 119.1(8) . . ?
C56 C51 N4 119.5(8) . . ?
C56 C51 C52 121.4(8) . . ?
C51 C52 C57 121.2(7) . . ?
C53 C52 C51 117.1(9) . . ?
C53 C52 C57 121.5(8) . . ?
C52 C53 H53 118.8 . . ?
C54 C53 C52 122.5(9) . . ?
C54 C53 H53 118.8 . . ?
C53 C54 H54 120.7 . . ?
C55 C54 C53 118.7(9) . . ?
C55 C54 H54 120.7 . . ?
C54 C55 H55 118.9 . . ?
C54 C55 C56 122.2(10) . . ?
C56 C55 H55 118.9 . . ?
C51 C56 C60 121.7(9) . . ?
C55 C56 C51 118.1(9) . . ?
C55 C56 C60 120.2(9) . . ?
C52 C57 H57 107.3 . . ?
C52 C57 C58 110.3(8) . . ?
C52 C57 C59 112.9(8) . . ?
C58 C57 H57 107.3 . . ?
C59 C57 H57 107.3 . . ?
C59 C57 C58 111.4(8) . . ?
C57 C58 H58A 109.5 . . ?
C57 C58 H58B 109.5 . . ?
C57 C58 H58C 109.5 . . ?
H58A C58 H58B 109.5 . . ?
H58A C58 H58C 109.5 . . ?
H58B C58 H58C 109.5 . . ?
C57 C59 H59A 109.5 . . ?
C57 C59 H59B 109.5 . . ?
C57 C59 H59C 109.5 . . ?
H59A C59 H59B 109.5 . . ?
H59A C59 H59C 109.5 . . ?
H59B C59 H59C 109.5 . . ?
C56 C60 H60 107.7 . . ?
C56 C60 C62 112.1(11) . . ?
C61 C60 C56 110.8(11) . . ?
C61 C60 H60 107.7 . . ?
C61 C60 C62 110.6(10) . . ?
C62 C60 H60 107.7 . . ?
C60 C61 H61A 109.5 . . ?
C60 C61 H61B 109.5 . . ?
C60 C61 H61C 109.5 . . ?
H61A C61 H61B 109.5 . . ?
H61A C61 H61C 109.5 . . ?
H61B C61 H61C 109.5 . . ?
C60 C62 H62A 109.5 . . ?
C60 C62 H62B 109.5 . . ?
C60 C62 H62C 109.5 . . ?
H62A C62 H62B 109.5 . . ?
H62A C62 H62C 109.5 . . ?
H62B C62 H62C 109.5 . . ?
C111 C110 C115 118.4(14) . . ?
C111 C110 C116 120.2(14) . . ?
C115 C110 C116 121.4(12) . . ?
C110 C111 H111 119.6 . . ?
C112 C111 C110 120.9(14) . . ?
C112 C111 H111 119.6 . . ?
C111 C112 H112 119.1 . . ?
C111 C112 C113 121.9(13) . . ?
C113 C112 H112 119.1 . . ?
C112 C113 H113 120.8 . . ?
C112 C113 C114 118.4(14) . . ?
C114 C113 H113 120.8 . . ?
C113 C114 H114 120.0 . . ?
C115 C114 C113 120.0(13) . . ?
C115 C114 H114 120.0 . . ?
C110 C115 H115 119.8 . . ?
C114 C115 C110 120.4(11) . . ?
C114 C115 H115 119.8 . . ?
C110 C116 H11A 109.5 . . ?
C110 C116 H11B 109.5 . . ?
C110 C116 H11C 109.5 . . ?
H11A C116 H11B 109.5 . . ?
H11A C116 H11C 109.5 . . ?
H11B C116 H11C 109.5 . . ?
C118 C117 C123 120.3(13) . . ?
C122 C117 C118 118.9(13) . . ?
C122 C117 C123 120.8(12) . . ?
C117 C118 H118 119.6 . . ?
C119 C118 C117 120.9(13) . . ?
C119 C118 H118 119.6 . . ?
C118 C119 H119 119.8 . . ?
C120 C119 C118 120.3(13) . . ?
C120 C119 H119 119.8 . . ?
C119 C120 H120 119.9 . . ?
C119 C120 C121 120.2(15) . . ?
C121 C120 H120 119.9 . . ?
C120 C121 H121 120.5 . . ?
C120 C121 C122 118.9(14) . . ?
C122 C121 H121 120.5 . . ?
C117 C122 C121 120.8(13) . . ?
C117 C122 H122 119.6 . . ?
C121 C122 H122 119.6 . . ?
C117 C123 H12A 109.5 . . ?
C117 C123 H12B 109.5 . . ?
C117 C123 H12C 109.5 . . ?
H12A C123 H12B 109.5 . . ?
H12A C123 H12C 109.5 . . ?
H12B C123 H12C 109.5 . . ?
C124 C129 H12D 111.4 . . ?
C124 C129 H12E 111.4 . . ?
C124 C129 H12F 110.9 . . ?
H12D C129 H12E 108.2 . . ?
H12D C129 H12F 107.4 . . ?
H12E C129 H12F 107.4 . . ?
C125 C124 C129 120.9 . . ?
C137 C124 C129 120.9 . . ?
C137 C124 C125 118.1 . . ?
C124 C125 H125 119.3 . . ?
C126 C125 C124 121.1 . . ?
C126 C125 H125 119.6 . . ?
C125 C126 H126 119.8 . . ?
C125 C126 C127 120.1 . . ?
C127 C126 H126 120.1 . . ?
C126 C127 H127 116.1 . . ?
C128 C127 C126 119.4 . . ?
C128 C127 H127 124.4 . . ?
C127 C128 H128 122.7 . . ?
C137 C128 C127 120.1 . . ?
C137 C128 H128 117.0 . . ?
C124 C137 H137 119.3 . . ?
C128 C137 C124 121.1 . . ?
C128 C137 H137 119.6 . . ?
H13C C138 H13D 109.5 . . ?
H13C C138 H13E 109.5 . . ?
H13D C138 H13E 109.5 . . ?
C130 C138 H13C 109.5 . . ?
C130 C138 H13D 109.5 . . ?
C130 C138 H13E 109.5 . . ?
C131 C130 C138 120.9 . . ?
C131 C130 C135 118.1 . . ?
C135 C130 C138 120.9 . . ?
C130 C131 H131 119.3 . . ?
C132 C131 C130 121.1 . . ?
C132 C131 H131 119.6 . . ?
C131 C132 H132 106.7 . . ?
C131 C132 C133 120.1 . . ?
C133 C132 H132 133.0 . . ?
C132 C133 H133 120.3 . . ?
C132 C133 C134 119.4 . . ?
C134 C133 H133 120.3 . . ?
C133 C134 H134 120.1 . . ?
C135 C134 C133 120.1 . . ?
C135 C134 H134 119.8 . . ?
C130 C135 H135 119.3 . . ?
C134 C135 C130 121.1 . . ?
C134 C135 H135 119.6 . . ?

loop_
_geom_bond_atom_site_label_1
_geom_bond_atom_site_label_2
_geom_bond_distance
_geom_bond_site_symmetry_2
_geom_bond_publ_flag
Rb1 O1 3.184(7) . ?
Rb1 O2 3.208(7) . ?
Rb1 O4 3.283(7) . ?
Rb1 O5 3.132(7) . ?
Rb1 O6 3.369(7) . ?
Rb1 O7 3.364(8) . ?
Rb1 O8 3.471(8) . ?
Rb1 O9 3.018(7) . ?
Rb1 O10 3.296(7) . ?
Rb1 O11 3.403(7) . ?
Rb1 O12 3.014(8) . ?
O1 C63 1.410(12) . ?
O1 C73 1.435(12) . ?
O2 C64 1.414(14) . ?
O2 C65 1.419(14) . ?
O3 C66 1.420(14) . ?
O3 C67 1.387(13) . ?
O4 C68 1.448(13) . ?
O4 C69 1.423(13) . ?
O5 C70 1.432(14) . ?
O5 C71 1.425(11) . ?
O6 C72 1.386(12) . ?
O6 C136 1.439(13) . ?
O7 C74 1.393(17) . ?
O7 C85 1.400(16) . ?
O8 C75 1.406(16) . ?
O8 C76 1.457(16) . ?
O9 C77 1.402(14) . ?
O9 C78 1.405(15) . ?
O10 C79 1.418(14) . ?
O10 C80 1.363(14) . ?
O11 C81 1.422(13) . ?
O11 C82 1.443(15) . ?
O12 C83 1.394(14) . ?
O12 C84 1.444(16) . ?
C63 H63A 0.9900 . ?
C63 H63B 0.9900 . ?
C63 C64 1.517(16) . ?
C64 H64A 0.9900 . ?
C64 H64B 0.9900 . ?
C65 H65A 0.9900 . ?
C65 H65B 0.9900 . ?
C65 C66 1.474(18) . ?
C66 H66A 0.9900 . ?
C66 H66B 0.9900 . ?
C67 H67A 0.9900 . ?
C67 H67B 0.9900 . ?
C67 C68 1.453(18) . ?
C68 H68A 0.9900 . ?
C68 H68B 0.9900 . ?
C69 H69A 0.9900 . ?
C69 H69B 0.9900 . ?
C69 C70 1.481(17) . ?
C70 H70A 0.9900 . ?
C70 H70B 0.9900 . ?
C71 H71A 0.9900 . ?
C71 H71B 0.9900 . ?
C71 C72 1.474(18) . ?
C72 H72A 0.9900 . ?
C72 H72B 0.9900 . ?
C73 H73A 0.9900 . ?
C73 H73B 0.9900 . ?
C73 C136 1.462(15) . ?
C74 H74A 0.9900 . ?
C74 H74B 0.9900 . ?
C74 C75 1.47(2) . ?
C75 H75A 0.9900 . ?
C75 H75B 0.9900 . ?
C76 H76A 0.9900 . ?
C76 H76B 0.9900 . ?
C76 C77 1.49(2) . ?
C77 H77A 0.9900 . ?
C77 H77B 0.9900 . ?
C78 H78A 0.9900 . ?
C78 H78B 0.9900 . ?
C78 C79 1.530(17) . ?
C79 H79A 0.9900 . ?
C79 H79B 0.9900 . ?
C80 H80A 0.9900 . ?
C80 H80B 0.9900 . ?
C80 C81 1.517(18) . ?
C81 H81A 0.9900 . ?
C81 H81B 0.9900 . ?
C82 H82A 0.9900 . ?
C82 H82B 0.9900 . ?
C82 C83 1.55(2) . ?
C83 H83A 0.9900 . ?
C83 H83B 0.9900 . ?
C84 H84A 0.9900 . ?
C84 H84B 0.9900 . ?
C84 C85 1.51(2) . ?
C85 H85A 0.9900 . ?
C85 H85B 0.9900 . ?
C136 H13A 0.9900 . ?
C136 H13B 0.9900 . ?
Rb2 O13 3.016(8) . ?
Rb2 O14 3.466(7) . ?
Rb2 O15 3.295(7) . ?
Rb2 O16 2.996(7) . ?
Rb2 O17 3.389(8) . ?
Rb2 O18 3.304(8) . ?
Rb2 O19 3.397(7) . ?
Rb2 O20 3.094(7) . ?
Rb2 O21 3.321(7) . ?
Rb2 O23 3.191(8) . ?
Rb2 O24 3.181(7) . ?
O13 C86 1.440(14) . ?
O13 C97 1.446(15) . ?
O14 C87 1.416(14) . ?
O14 C88 1.432(13) . ?
O15 C89 1.412(13) . ?
O15 C90 1.438(13) . ?
O16 C91 1.457(13) . ?
O16 C92 1.436(13) . ?
O17 C93 1.403(15) . ?
O17 C94 1.448(15) . ?
O18 C95 1.400(16) . ?
O18 C96 1.459(17) . ?
O19 C98 1.408(11) . ?
O19 C109 1.417(13) . ?
O20 C99 1.465(13) . ?
O20 C100 1.388(12) . ?
O21 C101 1.449(12) . ?
O21 C102 1.420(12) . ?
O22 C103 1.389(14) . ?
O22 C104 1.430(13) . ?
O23 C105 1.441(14) . ?
O23 C106 1.389(14) . ?
O24 C107 1.453(12) . ?
O24 C108 1.402(11) . ?
C86 H86A 0.9900 . ?
C86 H86B 0.9900 . ?
C86 C87 1.448(19) . ?
C87 H87A 0.9900 . ?
C87 H87B 0.9900 . ?
C88 H88A 0.9900 . ?
C88 H88B 0.9900 . ?
C88 C89 1.461(15) . ?
C89 H89A 0.9900 . ?
C89 H89B 0.9900 . ?
C90 H90A 0.9900 . ?
C90 H90B 0.9900 . ?
C90 C91 1.471(15) . ?
C91 H91A 0.9900 . ?
C91 H91B 0.9900 . ?
C92 H92A 0.9900 . ?
C92 H92B 0.9900 . ?
C92 C93 1.486(19) . ?
C93 H93A 0.9900 . ?
C93 H93B 0.9900 . ?
C94 H94A 0.9900 . ?
C94 H94B 0.9900 . ?
C94 C95 1.46(2) . ?
C95 H95A 0.9900 . ?
C95 H95B 0.9900 . ?
C96 H96A 0.9900 . ?
C96 H96B 0.9900 . ?
C96 C97 1.46(2) . ?
C97 H97A 0.9900 . ?
C97 H97B 0.9900 . ?
C98 H98A 0.9900 . ?
C98 H98B 0.9900 . ?
C98 C99 1.497(16) . ?
C99 H99A 0.9900 . ?
C99 H99B 0.9900 . ?
C100 H10A 0.9900 . ?
C100 H10B 0.9900 . ?
C100 C101 1.481(16) . ?
C101 H10C 0.9900 . ?
C101 H10D 0.9900 . ?
C102 H10E 0.9900 . ?
C102 H10F 0.9900 . ?
C102 C103 1.516(17) . ?
C103 H10G 0.9900 . ?
C103 H10H 0.9900 . ?
C104 H10I 0.9900 . ?
C104 H10J 0.9900 . ?
C104 C105 1.494(17) . ?
C105 H10K 0.9900 . ?
C105 H10L 0.9900 . ?
C106 H10M 0.9900 . ?
C106 H10N 0.9900 . ?
C106 C107 1.461(15) . ?
C107 H10O 0.9900 . ?
C107 H10P 0.9900 . ?
C108 H10Q 0.9900 . ?
C108 H10R 0.9900 . ?
C108 C109 1.527(14) . ?
C109 H10S 0.9900 . ?
C109 H10T 0.9900 . ?
Fe1 N1 1.931(7) . ?
Fe1 N2 1.929(7) . ?
Fe1 C1 2.009(10) . ?
Fe1 C2 2.026(9) . ?
N1 C3 1.355(11) . ?
N1 C8 1.412(10) . ?
N2 C5 1.367(11) . ?
N2 C20 1.424(10) . ?
C1 H1A 0.9900 . ?
C1 H1B 0.9900 . ?
C1 C2 1.420(14) . ?
C2 H2A 0.9900 . ?
C2 H2B 0.9900 . ?
C3 C4 1.404(11) . ?
C3 C6 1.513(11) . ?
C4 H4 0.9500 . ?
C4 C5 1.382(11) . ?
C5 C7 1.509(11) . ?
C6 H6A 0.9800 . ?
C6 H6B 0.9800 . ?
C6 H6C 0.9800 . ?
C7 H7A 0.9800 . ?
C7 H7B 0.9800 . ?
C7 H7C 0.9800 . ?
C8 C9 1.415(13) . ?
C8 C13 1.418(12) . ?
C9 C10 1.403(13) . ?
C9 C14 1.509(14) . ?
C10 H10 0.9500 . ?
C10 C11 1.379(14) . ?
C11 H11 0.9500 . ?
C11 C12 1.363(14) . ?
C12 H12 0.9500 . ?
C12 C13 1.392(12) . ?
C13 C17 1.516(13) . ?
C14 H14 1.0000 . ?
C14 C15 1.529(16) . ?
C14 C16 1.539(16) . ?
C15 H15A 0.9800 . ?
C15 H15B 0.9800 . ?
C15 H15C 0.9800 . ?
C16 H16A 0.9800 . ?
C16 H16B 0.9800 . ?
C16 H16C 0.9800 . ?
C17 H17 1.0000 . ?
C17 C18 1.524(13) . ?
C17 C19 1.547(13) . ?
C18 H18A 0.9800 . ?
C18 H18B 0.9800 . ?
C18 H18C 0.9800 . ?
C19 H19A 0.9800 . ?
C19 H19B 0.9800 . ?
C19 H19C 0.9800 . ?
C20 C21 1.423(12) . ?
C20 C25 1.390(12) . ?
C21 C22 1.385(12) . ?
C21 C26 1.532(13) . ?
C22 H22 0.9500 . ?
C22 C23 1.392(14) . ?
C23 H23 0.9500 . ?
C23 C24 1.380(14) . ?
C24 H24 0.9500 . ?
C24 C25 1.393(12) . ?
C25 C29 1.531(13) . ?
C26 H26 1.0000 . ?
C26 C27 1.533(13) . ?
C26 C28 1.508(13) . ?
C27 H27A 0.9800 . ?
C27 H27B 0.9800 . ?
C27 H27C 0.9800 . ?
C28 H28A 0.9800 . ?
C28 H28B 0.9800 . ?
C28 H28C 0.9800 . ?
C29 H29 1.0000 . ?
C29 C30 1.536(17) . ?
C29 C31 1.503(17) . ?
C30 H30A 0.9800 . ?
C30 H30B 0.9800 . ?
C30 H30C 0.9800 . ?
C31 H31A 0.9800 . ?
C31 H31B 0.9800 . ?
C31 H31C 0.9800 . ?
Fe2 N3 1.933(7) . ?
Fe2 N4 1.938(8) . ?
Fe2 C32 2.021(10) . ?
Fe2 C33 2.019(11) . ?
N3 C34 1.349(11) . ?
N3 C39 1.424(10) . ?
N4 C36 1.366(12) . ?
N4 C51 1.417(11) . ?
C32 H32A 0.9900 . ?
C32 H32B 0.9900 . ?
C32 C33 1.407(15) . ?
C33 H33A 0.9900 . ?
C33 H33B 0.9900 . ?
C34 C35 1.417(11) . ?
C34 C37 1.492(12) . ?
C35 H35 0.9500 . ?
C35 C36 1.387(12) . ?
C36 C38 1.512(12) . ?
C37 H37A 0.9800 . ?
C37 H37B 0.9800 . ?
C37 H37C 0.9800 . ?
C38 H38A 0.9800 . ?
C38 H38B 0.9800 . ?
C38 H38C 0.9800 . ?
C39 C40 1.391(12) . ?
C39 C44 1.409(13) . ?
C40 C41 1.391(12) . ?
C40 C45 1.519(12) . ?
C41 H41 0.9500 . ?
C41 C42 1.371(13) . ?
C42 H42 0.9500 . ?
C42 C43 1.368(14) . ?
C43 H43 0.9500 . ?
C43 C44 1.401(13) . ?
C44 C48 1.527(14) . ?
C45 H45 1.0000 . ?
C45 C46 1.525(13) . ?
C45 C47 1.536(13) . ?
C46 H46A 0.9800 . ?
C46 H46B 0.9800 . ?
C46 H46C 0.9800 . ?
C47 H47A 0.9800 . ?
C47 H47B 0.9800 . ?
C47 H47C 0.9800 . ?
C48 H48 1.0000 . ?
C48 C49 1.522(17) . ?
C48 C50 1.499(17) . ?
C49 H49A 0.9800 . ?
C49 H49B 0.9800 . ?
C49 H49C 0.9800 . ?
C50 H50A 0.9800 . ?
C50 H50B 0.9800 . ?
C50 H50C 0.9800 . ?
C51 C52 1.426(12) . ?
C51 C56 1.406(13) . ?
C52 C53 1.403(12) . ?
C52 C57 1.509(13) . ?
C53 H53 0.9500 . ?
C53 C54 1.389(14) . ?
C54 H54 0.9500 . ?
C54 C55 1.383(14) . ?
C55 H55 0.9500 . ?
C55 C56 1.398(13) . ?
C56 C60 1.518(14) . ?
C57 H57 1.0000 . ?
C57 C58 1.531(13) . ?
C57 C59 1.530(13) . ?
C58 H58A 0.9800 . ?
C58 H58B 0.9800 . ?
C58 H58C 0.9800 . ?
C59 H59A 0.9800 . ?
C59 H59B 0.9800 . ?
C59 H59C 0.9800 . ?
C60 H60 1.0000 . ?
C60 C61 1.505(19) . ?
C60 C62 1.545(19) . ?
C61 H61A 0.9800 . ?
C61 H61B 0.9800 . ?
C61 H61C 0.9800 . ?
C62 H62A 0.9800 . ?
C62 H62B 0.9800 . ?
C62 H62C 0.9800 . ?
C110 C111 1.384(16) . ?
C110 C115 1.420(18) . ?
C110 C116 1.518(19) . ?
C111 H111 0.9500 . ?
C111 C112 1.367(19) . ?
C112 H112 0.9500 . ?
C112 C113 1.379(19) . ?
C113 H113 0.9500 . ?
C113 C114 1.416(18) . ?
C114 H114 0.9500 . ?
C114 C115 1.377(17) . ?
C115 H115 0.9500 . ?
C116 H11A 0.9800 . ?
C116 H11B 0.9800 . ?
C116 H11C 0.9800 . ?
C117 C118 1.372(17) . ?
C117 C122 1.363(17) . ?
C117 C123 1.56(2) . ?
C118 H118 0.9500 . ?
C118 C119 1.370(19) . ?
C119 H119 0.9500 . ?
C119 C120 1.347(18) . ?
C120 H120 0.9500 . ?
C120 C121 1.383(16) . ?
C121 H121 0.9500 . ?
C121 C122 1.388(18) . ?
C122 H122 0.9500 . ?
C123 H12A 0.9800 . ?
C123 H12B 0.9800 . ?
C123 H12C 0.9800 . ?
C129 C124 1.4993 . ?
C129 H12D 1.0908 . ?
C129 H12E 1.0907 . ?
C129 H12F 1.0936 . ?
C124 C125 1.3922 . ?
C124 C137 1.3921 . ?
C125 H125 1.0849 . ?
C125 C126 1.3868 . ?
C126 H126 1.0836 . ?
C126 C127 1.3869 . ?
C127 H127 1.1007 . ?
C127 C128 1.3869 . ?
C128 H128 1.1764 . ?
C128 C137 1.3867 . ?
C137 H137 1.0849 . ?
C138 H13C 0.9800 . ?
C138 H13D 0.9800 . ?
C138 H13E 0.9800 . ?
C138 C130 1.4993 . ?
C130 C131 1.3921 . ?
C130 C135 1.3923 . ?
C131 H131 1.0849 . ?
C131 C132 1.3868 . ?
C132 H132 1.1376 . ?
C132 C133 1.3868 . ?
C133 H133 1.0832 . ?
C133 C134 1.3869 . ?
C134 H134 1.0838 . ?
C134 C135 1.3867 . ?
C135 H135 1.0849 . ?

loop_
_geom_torsion_atom_site_label_1
_geom_torsion_atom_site_label_2
_geom_torsion_atom_site_label_3
_geom_torsion_atom_site_label_4
_geom_torsion
_geom_torsion_site_symmetry_1
_geom_torsion_site_symmetry_2
_geom_torsion_site_symmetry_3
_geom_torsion_site_symmetry_4
_geom_torsion_publ_flag
Rb1 O1 C63 C64 -23.0(12) . . . . ?
Rb1 O1 C73 C136 26.6(11) . . . . ?
Rb1 O2 C64 C63 -70.1(10) . . . . ?
Rb1 O2 C65 C66 -45.8(13) . . . . ?
Rb1 O4 C68 C67 24.7(13) . . . . ?
Rb1 O4 C69 C70 -22.1(12) . . . . ?
Rb1 O5 C70 C69 -71.3(10) . . . . ?
Rb1 O5 C71 C72 -41.6(12) . . . . ?
Rb1 O6 C72 C71 -58.8(11) . . . . ?
Rb1 O6 C136 C73 66.2(9) . . . . ?
Rb1 O7 C74 C75 38.4(15) . . . . ?
Rb1 O7 C85 C84 -31.3(12) . . . . ?
Rb1 O8 C75 C74 62.7(13) . . . . ?
Rb1 O8 C76 C77 -67.1(9) . . . . ?
Rb1 O9 C77 C76 -30.4(13) . . . . ?
Rb1 O9 C78 C79 -70.7(10) . . . . ?
Rb1 O10 C79 C78 -27.9(11) . . . . ?
Rb1 O10 C80 C81 36.0(13) . . . . ?
Rb1 O11 C81 C80 63.5(10) . . . . ?
Rb1 O11 C82 C83 -70.2(10) . . . . ?
Rb1 O12 C83 C82 -21.1(17) . . . . ?
Rb1 O12 C84 C85 -68.8(11) . . . . ?
O1 C63 C64 O2 67.2(13) . . . . ?
O1 C73 C136 O6 -63.9(12) . . . . ?
O2 C65 C66 O3 70.7(13) . . . . ?
O3 C67 C68 O4 -66.8(13) . . . . ?
O4 C69 C70 O5 63.7(13) . . . . ?
O5 C71 C72 O6 66.3(12) . . . . ?
O7 C74 C75 O8 -67.2(14) . . . . ?
O8 C76 C77 O9 69.1(12) . . . . ?
O9 C78 C79 O10 65.5(13) . . . . ?
O10 C80 C81 O11 -66.1(12) . . . . ?
O11 C82 C83 O12 67.1(14) . . . . ?
O12 C84 C85 O7 67.5(13) . . . . ?
C63 O1 C73 C136 179.7(9) . . . . ?
C64 O2 C65 C66 -178.8(10) . . . . ?
C65 O2 C64 C63 75.0(12) . . . . ?
C66 O3 C67 C68 -176.7(10) . . . . ?
C67 O3 C66 C65 -173.7(10) . . . . ?
C68 O4 C69 C70 177.5(10) . . . . ?
C69 O4 C68 C67 -177.4(10) . . . . ?
C70 O5 C71 C72 -178.9(9) . . . . ?
C71 O5 C70 C69 72.8(12) . . . . ?
C72 O6 C136 C73 -169.1(9) . . . . ?
C73 O1 C63 C64 -177.4(9) . . . . ?
C74 O7 C85 C84 -178.6(11) . . . . ?
C75 O8 C76 C77 171.9(10) . . . . ?
C76 O8 C75 C74 177.5(11) . . . . ?
C77 O9 C78 C79 82.9(12) . . . . ?
C78 O9 C77 C76 -178.0(10) . . . . ?
C79 O10 C80 C81 -176.7(9) . . . . ?
C80 O10 C79 C78 -178.8(10) . . . . ?
C81 O11 C82 C83 172.8(9) . . . . ?
C82 O11 C81 C80 172.9(10) . . . . ?
C83 O12 C84 C85 84.7(14) . . . . ?
C84 O12 C83 C82 -169.7(11) . . . . ?
C85 O7 C74 C75 -178.1(11) . . . . ?
C136 O6 C72 C71 178.8(9) . . . . ?
Rb2 O13 C86 C87 -19.1(16) . . . . ?
Rb2 O13 C97 C96 -73.6(11) . . . . ?
Rb2 O14 C87 C86 -67.9(10) . . . . ?
Rb2 O14 C88 C89 62.9(10) . . . . ?
Rb2 O15 C89 C88 39.7(12) . . . . ?
Rb2 O15 C90 C91 -30.2(10) . . . . ?
Rb2 O16 C91 C90 -72.9(9) . . . . ?
Rb2 O16 C92 C93 -26.2(13) . . . . ?
Rb2 O17 C93 C92 -67.4(10) . . . . ?
Rb2 O17 C94 C95 61.5(12) . . . . ?
Rb2 O18 C95 C94 41.0(15) . . . . ?
Rb2 O18 C96 C97 -33.4(13) . . . . ?
Rb2 O19 C98 C99 -63.1(9) . . . . ?
Rb2 O19 C109 C108 64.8(9) . . . . ?
Rb2 O20 C99 C98 -36.7(12) . . . . ?
Rb2 O20 C100 C101 -72.6(10) . . . . ?
Rb2 O21 C101 C100 -24.9(11) . . . . ?
Rb2 O21 C102 C103 27.1(12) . . . . ?
Rb2 O23 C105 C104 -43.6(13) . . . . ?
Rb2 O23 C106 C107 -70.7(11) . . . . ?
Rb2 O24 C107 C106 -21.8(13) . . . . ?
Rb2 O24 C108 C109 27.9(11) . . . . ?
O13 C86 C87 O14 64.7(14) . . . . ?
O14 C88 C89 O15 -69.1(12) . . . . ?
O15 C90 C91 O16 69.5(11) . . . . ?
O16 C92 C93 O17 65.6(12) . . . . ?
O17 C94 C95 O18 -67.6(14) . . . . ?
O18 C96 C97 O13 71.3(14) . . . . ?
O19 C98 C99 O20 66.0(11) . . . . ?
O20 C100 C101 O21 67.1(12) . . . . ?
O21 C102 C103 O22 -66.7(12) . . . . ?
O22 C104 C105 O23 72.5(12) . . . . ?
O23 C106 C107 O24 66.7(14) . . . . ?
O24 C108 C109 O19 -63.1(11) . . . . ?
C86 O13 C97 C96 83.1(14) . . . . ?
C87 O14 C88 C89 174.9(9) . . . . ?
C88 O14 C87 C86 174.4(10) . . . . ?
C89 O15 C90 C91 -178.5(9) . . . . ?
C90 O15 C89 C88 -175.7(9) . . . . ?
C91 O16 C92 C93 -170.6(9) . . . . ?
C92 O16 C91 C90 78.4(11) . . . . ?
C93 O17 C94 C95 177.7(10) . . . . ?
C94 O17 C93 C92 171.3(9) . . . . ?
C95 O18 C96 C97 -178.4(12) . . . . ?
C96 O18 C95 C94 -178.3(12) . . . . ?
C97 O13 C86 C87 -171.0(11) . . . . ?
C98 O19 C109 C108 -174.7(8) . . . . ?
C99 O20 C100 C101 74.6(11) . . . . ?
C100 O20 C99 C98 -176.7(9) . . . . ?
C101 O21 C102 C103 179.8(9) . . . . ?
C102 O21 C101 C100 178.3(9) . . . . ?
C103 O22 C104 C105 -176.3(10) . . . . ?
C104 O22 C103 C102 -179.0(9) . . . . ?
C105 O23 C106 C107 74.2(13) . . . . ?
C106 O23 C105 C104 -177.4(9) . . . . ?
C107 O24 C108 C109 -179.2(9) . . . . ?
C108 O24 C107 C106 -177.2(10) . . . . ?
C109 O19 C98 C99 176.9(9) . . . . ?
Fe1 N1 C3 C4 0.7(12) . . . . ?
Fe1 N1 C3 C6 -177.3(7) . . . . ?
Fe1 N1 C8 C9 -80.8(9) . . . . ?
Fe1 N1 C8 C13 97.9(8) . . . . ?
Fe1 N2 C5 C4 1.7(12) . . . . ?
Fe1 N2 C5 C7 -178.2(6) . . . . ?
Fe1 N2 C20 C21 97.2(8) . . . . ?
Fe1 N2 C20 C25 -78.9(9) . . . . ?
N1 C3 C4 C5 0.6(16) . . . . ?
N1 C8 C9 C10 -177.7(8) . . . . ?
N1 C8 C9 C14 0.1(14) . . . . ?
N1 C8 C13 C12 178.3(8) . . . . ?
N1 C8 C13 C17 -6.7(12) . . . . ?
N2 C20 C21 C22 -178.4(8) . . . . ?
N2 C20 C21 C26 -1.8(12) . . . . ?
N2 C20 C25 C24 178.8(8) . . . . ?
N2 C20 C25 C29 -3.5(14) . . . . ?
C3 N1 C8 C9 108.8(10) . . . . ?
C3 N1 C8 C13 -72.5(11) . . . . ?
C3 C4 C5 N2 -1.9(16) . . . . ?
C3 C4 C5 C7 178.0(9) . . . . ?
C5 N2 C20 C21 -77.4(10) . . . . ?
C5 N2 C20 C25 106.5(10) . . . . ?
C6 C3 C4 C5 178.7(9) . . . . ?
C8 N1 C3 C4 170.7(8) . . . . ?
C8 N1 C3 C6 -7.3(12) . . . . ?
C8 C9 C10 C11 -1.9(14) . . . . ?
C8 C9 C14 C15 -92.7(12) . . . . ?
C8 C9 C14 C16 141.7(10) . . . . ?
C8 C13 C17 C18 -87.6(10) . . . . ?
C8 C13 C17 C19 147.3(9) . . . . ?
C9 C8 C13 C12 -3.1(13) . . . . ?
C9 C8 C13 C17 171.9(8) . . . . ?
C9 C10 C11 C12 -0.4(15) . . . . ?
C10 C9 C14 C15 85.0(12) . . . . ?
C10 C9 C14 C16 -40.6(14) . . . . ?
C10 C11 C12 C13 1.0(15) . . . . ?
C11 C12 C13 C8 0.7(14) . . . . ?
C11 C12 C13 C17 -174.2(9) . . . . ?
C12 C13 C17 C18 87.2(11) . . . . ?
C12 C13 C17 C19 -37.9(13) . . . . ?
C13 C8 C9 C10 3.6(13) . . . . ?
C13 C8 C9 C14 -178.6(9) . . . . ?
C14 C9 C10 C11 -179.7(10) . . . . ?
C20 N2 C5 C4 176.0(8) . . . . ?
C20 N2 C5 C7 -3.9(12) . . . . ?
C20 C21 C22 C23 0.7(14) . . . . ?
C20 C21 C26 C27 -92.3(10) . . . . ?
C20 C21 C26 C28 143.1(9) . . . . ?
C20 C25 C29 C30 140.4(10) . . . . ?
C20 C25 C29 C31 -96.1(11) . . . . ?
C21 C20 C25 C24 2.8(14) . . . . ?
C21 C20 C25 C29 -179.6(9) . . . . ?
C21 C22 C23 C24 0.5(15) . . . . ?
C22 C21 C26 C27 84.1(11) . . . . ?
C22 C21 C26 C28 -40.5(13) . . . . ?
C22 C23 C24 C25 -0.1(16) . . . . ?
C23 C24 C25 C20 -1.5(15) . . . . ?
C23 C24 C25 C29 -179.2(10) . . . . ?
C24 C25 C29 C30 -41.9(14) . . . . ?
C24 C25 C29 C31 81.5(13) . . . . ?
C25 C20 C21 C22 -2.3(13) . . . . ?
C25 C20 C21 C26 174.3(8) . . . . ?
C26 C21 C22 C23 -175.8(8) . . . . ?
Fe2 N3 C34 C35 5.2(12) . . . . ?
Fe2 N3 C34 C37 -176.0(6) . . . . ?
Fe2 N3 C39 C40 93.2(9) . . . . ?
Fe2 N3 C39 C44 -84.8(9) . . . . ?
Fe2 N4 C36 C35 6.1(11) . . . . ?
Fe2 N4 C36 C38 -175.0(6) . . . . ?
Fe2 N4 C51 C52 96.5(9) . . . . ?
Fe2 N4 C51 C56 -81.6(9) . . . . ?
N3 C34 C35 C36 -3.5(15) . . . . ?
N3 C39 C40 C41 -175.2(8) . . . . ?
N3 C39 C40 C45 1.3(13) . . . . ?
N3 C39 C44 C43 175.3(8) . . . . ?
N3 C39 C44 C48 -7.5(14) . . . . ?
N4 C51 C52 C53 -179.9(8) . . . . ?
N4 C51 C52 C57 -4.7(13) . . . . ?
N4 C51 C56 C55 179.1(9) . . . . ?
N4 C51 C56 C60 -0.4(15) . . . . ?
C34 N3 C39 C40 -84.5(10) . . . . ?
C34 N3 C39 C44 97.5(10) . . . . ?
C34 C35 C36 N4 -2.8(15) . . . . ?
C34 C35 C36 C38 178.4(9) . . . . ?
C36 N4 C51 C52 -75.4(11) . . . . ?
C36 N4 C51 C56 106.6(10) . . . . ?
C37 C34 C35 C36 177.7(9) . . . . ?
C39 N3 C34 C35 -177.3(8) . . . . ?
C39 N3 C34 C37 1.5(12) . . . . ?
C39 C40 C41 C42 -1.3(13) . . . . ?
C39 C40 C45 C46 -96.4(10) . . . . ?
C39 C40 C45 C47 137.6(9) . . . . ?
C39 C44 C48 C49 121.8(11) . . . . ?
C39 C44 C48 C50 -114.8(11) . . . . ?
C40 C39 C44 C43 -2.7(14) . . . . ?
C40 C39 C44 C48 174.5(9) . . . . ?
C40 C41 C42 C43 -0.2(14) . . . . ?
C41 C40 C45 C46 80.0(11) . . . . ?
C41 C40 C45 C47 -46.1(12) . . . . ?
C41 C42 C43 C44 0.3(15) . . . . ?
C42 C43 C44 C39 1.1(15) . . . . ?
C42 C43 C44 C48 -176.1(10) . . . . ?
C43 C44 C48 C49 -61.1(14) . . . . ?
C43 C44 C48 C50 62.3(14) . . . . ?
C44 C39 C40 C41 2.8(13) . . . . ?
C44 C39 C40 C45 179.3(8) . . . . ?
C45 C40 C41 C42 -177.7(8) . . . . ?
C51 N4 C36 C35 177.4(8) . . . . ?
C51 N4 C36 C38 -3.7(12) . . . . ?
C51 C52 C53 C54 0.6(14) . . . . ?
C51 C52 C57 C58 -91.6(11) . . . . ?
C51 C52 C57 C59 142.9(9) . . . . ?
C51 C56 C60 C61 -98.5(12) . . . . ?
C51 C56 C60 C62 137.5(11) . . . . ?
C52 C51 C56 C55 1.1(14) . . . . ?
C52 C51 C56 C60 -178.4(10) . . . . ?
C52 C53 C54 C55 1.5(15) . . . . ?
C53 C52 C57 C58 83.3(11) . . . . ?
C53 C52 C57 C59 -42.1(12) . . . . ?
C53 C54 C55 C56 -2.4(15) . . . . ?
C54 C55 C56 C51 1.1(15) . . . . ?
C54 C55 C56 C60 -179.4(11) . . . . ?
C55 C56 C60 C61 82.0(14) . . . . ?
C55 C56 C60 C62 -42.0(15) . . . . ?
C56 C51 C52 C53 -1.9(14) . . . . ?
C56 C51 C52 C57 173.3(9) . . . . ?
C57 C52 C53 C54 -174.6(9) . . . . ?
C110 C111 C112 C113 0(2) . . . . ?
C111 C110 C115 C114 -1.1(19) . . . . ?
C111 C112 C113 C114 1(2) . . . . ?
C112 C113 C114 C115 -1(2) . . . . ?
C113 C114 C115 C110 1.5(19) . . . . ?
C115 C110 C111 C112 1(2) . . . . ?
C116 C110 C111 C112 179.0(14) . . . . ?
C116 C110 C115 C114 -179.5(14) . . . . ?
C117 C118 C119 C120 0(2) . . . . ?
C118 C117 C122 C121 0(2) . . . . ?
C118 C119 C120 C121 -3(2) . . . . ?
C119 C120 C121 C122 3(2) . . . . ?
C120 C121 C122 C117 -2(2) . . . . ?
C122 C117 C118 C119 1(2) . . . . ?
C123 C117 C118 C119 -178.1(13) . . . . ?
C123 C117 C122 C121 178.9(13) . . . . ?
C129 C124 C125 C126 178.6 . . . . ?
C129 C124 C137 C128 -178.5 . . . . ?
C124 C125 C126 C127 0.1 . . . . ?
C125 C124 C137 C128 0.3 . . . . ?
C125 C126 C127 C128 0.1 . . . . ?
C126 C127 C128 C137 -0.1 . . . . ?
C127 C128 C137 C124 -0.1 . . . . ?
C137 C124 C125 C126 -0.3 . . . . ?
C138 C130 C131 C132 178.5 . . . . ?
C138 C130 C135 C134 -178.6 . . . . ?
C130 C131 C132 C133 0.1 . . . . ?
C131 C130 C135 C134 0.3 . . . . ?
C131 C132 C133 C134 0.1 . . . . ?
C132 C133 C134 C135 -0.1 . . . . ?
C133 C134 C135 C130 -0.1 . . . . ?
C135 C130 C131 C132 -0.3 . . . . ?

loop_
_twin_individual_id
_twin_individual_mass_fraction_refined
1 0.953(7)
2 0.047(7)
